data_4066825
loop_
_publ_author_name
'Welch, Kevin D.'
'Dougherty, William G.'
'Kassel, W. Scott'
'DuBois, Daniel L.'
'Bullock, R. Morris'

_publ_section_title
;
 Synthesis, Structures, and Reactions of Manganese Complexes Containing
 Diphosphine Ligands with Pendant Amines
;
_journal_issue 20
_journal_name_full Organometallics
_journal_page_first 4532
_journal_paper_doi 10.1021/om100668e
_journal_volume 29
_journal_year 2010
_chemical_formula_sum 'C176 H127 B2 F49 Mn2 N2 O2 P8'
_chemical_formula_weight 3612.06
_chemical_name_systematic
; 
 ? 
;
_space_group_IT_number 2
_symmetry_cell_setting triclinic
_symmetry_space_group_name_Hall '-P 1'
_symmetry_space_group_name_H-M 'P -1'
_atom_sites_solution_hydrogens geom
_atom_sites_solution_primary direct
_atom_sites_solution_secondary difmap
_audit_creation_method SHELXL-97
_cell_angle_alpha 64.6560(10)
_cell_angle_beta 89.5880(10)
_cell_angle_gamma 80.3940(10)
_cell_formula_units_Z 2
_cell_length_a 16.8661(7)
_cell_length_b 22.7560(9)
_cell_length_c 24.8001(10)
_cell_measurement_reflns_used 9716
_cell_measurement_temperature 100(2)
_cell_measurement_theta_max 33.05
_cell_measurement_theta_min 2.86
_cell_volume 8459.6(6)
_computing_cell_refinement 'Bruker SAINT'
_computing_data_collection 'Bruker APEX2'
_computing_data_reduction 'Bruker SAINT'
_computing_molecular_graphics 'Bruker SHELXTL'
_computing_publication_material 'Bruker SHELXTL'
_computing_structure_refinement 'SHELXL-97 (Sheldrick, 2008)'
_computing_structure_solution 'SHELXS-97 (Sheldrick, 2008)'
_diffrn_ambient_temperature 100(2)
_diffrn_measured_fraction_theta_full 0.999
_diffrn_measured_fraction_theta_max 0.992
_diffrn_measurement_device_type 'Bruker APEX-II CCD'
_diffrn_measurement_method '\f and \w scans'
_diffrn_radiation_monochromator graphite
_diffrn_radiation_source 'fine-focus sealed tube'
_diffrn_radiation_type MoK\a
_diffrn_radiation_wavelength 0.71073
_diffrn_reflns_av_R_equivalents 0.0551
_diffrn_reflns_av_sigmaI/netI 0.1180
_diffrn_reflns_limit_h_max 24
_diffrn_reflns_limit_h_min -25
_diffrn_reflns_limit_k_max 34
_diffrn_reflns_limit_k_min -34
_diffrn_reflns_limit_l_max 38
_diffrn_reflns_limit_l_min -36
_diffrn_reflns_number 149486
_diffrn_reflns_theta_full 25.00
_diffrn_reflns_theta_max 33.22
_diffrn_reflns_theta_min 1.51
_exptl_absorpt_coefficient_mu 0.333
_exptl_absorpt_correction_T_max 0.9675
_exptl_absorpt_correction_T_min 0.9274
_exptl_absorpt_correction_type multi-scan
_exptl_absorpt_process_details SADABS
_exptl_crystal_colour blue
_exptl_crystal_density_diffrn 1.418
_exptl_crystal_density_method 'not measured'
_exptl_crystal_description block
_exptl_crystal_F_000 3668
_exptl_crystal_size_max 0.23
_exptl_crystal_size_mid 0.22
_exptl_crystal_size_min 0.10
_platon_squeeze_details
;
Squeeze results consistent with one disordered solvent molecule of 
fluorobenzene per asymmetric unit.  The molecular formula has 
been adjusted to include this molecule.
PLATON Reference : Spek, A.L. (2003), J.Appl.Cryst. 36, 7-13
;
_refine_diff_density_max 0.933
_refine_diff_density_min -0.609
_refine_diff_density_rms 0.085
_refine_ls_extinction_method none
_refine_ls_goodness_of_fit_ref 1.010
_refine_ls_hydrogen_treatment constr
_refine_ls_matrix_type full
_refine_ls_number_parameters 2191
_refine_ls_number_reflns 64408
_refine_ls_number_restraints 153
_refine_ls_restrained_S_all 1.012
_refine_ls_R_factor_all 0.1363
_refine_ls_R_factor_gt 0.0643
_refine_ls_shift/su_max 0.002
_refine_ls_shift/su_mean 0.000
_refine_ls_structure_factor_coef Fsqd
_refine_ls_weighting_details 'calc w=1/[\s^2^(Fo^2^)+(0.0528P)^2^] where P=(Fo^2^+2Fc^2^)/3'
_refine_ls_weighting_scheme calc
_refine_ls_wR_factor_gt 0.1301
_refine_ls_wR_factor_ref 0.1473
_reflns_number_gt 32348
_reflns_number_total 64408
_reflns_threshold_expression >2sigma(I)
_cod_data_source_file om100668e_si_002.cif
_cod_data_source_block pnl035s
_cod_depositor_comments
;
The following automatic conversions were performed:

'_symmetry_cell_setting' value 'Triclinic' changed to 'triclinic'
according to /home/saulius/struct/CIF-dictionaries/cif_core.dic
dictionary named 'cif_core.dic' version 2.4.1 from 2010-06-29.

Automatic conversion script
Id: cif_fix_values 1715 2011-07-08 13:25:40Z adriana 
;
_cod_original_sg_symbol_H-M P-1
_cod_database_code 4066825

loop_
_symmetry_equiv_pos_as_xyz
'x, y, z'
'-x, -y, -z'

loop_
_atom_site_label
_atom_site_type_symbol
_atom_site_fract_x
_atom_site_fract_y
_atom_site_fract_z
_atom_site_U_iso_or_equiv
_atom_site_adp_type
_atom_site_occupancy
_atom_site_symmetry_multiplicity
_atom_site_calc_flag
_atom_site_refinement_flags
_atom_site_disorder_assembly
_atom_site_disorder_group
Mn1 Mn 0.801023(17) 0.283353(14) 0.376801(14) 0.01599(7) Uani 1 1 d . . .
Mn2 Mn 0.211559(18) 0.714767(15) 0.123558(14) 0.01889(7) Uani 1 1 d . . .
B1 B 0.29404(14) 0.20987(11) 0.12981(11) 0.0189(5) Uani 1 1 d . . .
B2 B 0.67405(14) 0.78863(11) 0.37577(11) 0.0190(5) Uani 1 1 d . . .
F1 F 0.04918(8) 0.01680(7) 0.23917(7) 0.0389(3) Uani 1 1 d . . .
F2 F 0.09890(8) 0.03882(7) 0.15396(7) 0.0383(3) Uani 1 1 d . . .
F3 F 0.01531(8) 0.11356(7) 0.16589(7) 0.0383(3) Uani 1 1 d . . .
F4 F 0.25216(10) 0.01059(7) 0.38614(6) 0.0439(4) Uani 1 1 d . . .
F5 F 0.18865(9) 0.10514(7) 0.37445(6) 0.0476(4) Uani 1 1 d . . .
F6 F 0.31499(10) 0.09193(8) 0.36188(6) 0.0491(4) Uani 1 1 d . . .
F7 F -0.0067(4) 0.3451(3) 0.0249(3) 0.079(3) Uani 0.591(10) 1 d PD A 1
F8 F 0.0738(2) 0.3825(3) -0.03914(17) 0.0728(16) Uani 0.591(10) 1 d PD A 1
F9 F 0.0089(4) 0.4442(2) -0.0029(4) 0.093(3) Uani 0.591(10) 1 d PD A 1
F7' F 0.0165(7) 0.3388(4) 0.0102(7) 0.136(7) Uani 0.409(10) 1 d PD A 2
F8' F 0.0536(5) 0.4297(6) -0.0298(3) 0.100(5) Uani 0.409(10) 1 d PD A 2
F9' F -0.0268(4) 0.4115(5) 0.0361(4) 0.084(3) Uani 0.409(10) 1 d PD A 2
F10 F 0.11536(12) 0.43887(12) 0.18429(12) 0.1037(9) Uani 1 1 d . . .
F11 F 0.23869(14) 0.43196(13) 0.17480(11) 0.1037(9) Uani 1 1 d . . .
F12 F 0.19586(16) 0.35616(9) 0.24258(9) 0.0923(8) Uani 1 1 d . . .
F13 F 0.47998(8) 0.37574(6) 0.13721(7) 0.0374(3) Uani 1 1 d . . .
F14 F 0.53438(9) 0.35789(7) 0.06600(6) 0.0390(3) Uani 1 1 d . . .
F15 F 0.60178(8) 0.32378(7) 0.15039(7) 0.0408(4) Uani 1 1 d . . .
F16 F 0.64300(10) 0.08754(8) 0.25146(10) 0.0722(6) Uani 1 1 d . . .
F17 F 0.58718(11) 0.04988(8) 0.19832(8) 0.0644(5) Uani 1 1 d . . .
F18 F 0.54138(10) 0.04268(8) 0.27990(8) 0.0597(5) Uani 1 1 d . . .
F19 F 0.35141(9) 0.33876(6) -0.09279(6) 0.0388(3) Uani 1 1 d . . .
F20 F 0.28914(9) 0.28958(7) -0.13141(6) 0.0444(4) Uani 1 1 d . . .
F21 F 0.41822(9) 0.26570(7) -0.11661(6) 0.0439(4) Uani 1 1 d . . .
F22 F 0.2952(4) 0.0290(2) 0.0204(3) 0.0522(15) Uani 0.76(2) 1 d PD B 1
F23 F 0.4207(4) 0.0282(3) 0.0094(3) 0.0474(13) Uani 0.76(2) 1 d PD B 1
F24 F 0.3757(3) -0.0019(3) 0.0959(2) 0.0347(10) Uani 0.76(2) 1 d PD B 1
F23' F 0.385(3) 0.0319(11) -0.0037(10) 0.069(7) Uani 0.24(2) 1 d PD B 2
F22' F 0.2846(8) 0.0252(10) 0.046(2) 0.084(7) Uani 0.24(2) 1 d PD B 2
F24' F 0.400(2) 0.0017(11) 0.0897(11) 0.077(7) Uani 0.24(2) 1 d PD B 2
F25 F 0.65892(10) 0.88863(10) 0.14503(7) 0.0676(6) Uani 1 1 d . . .
F26 F 0.57397(12) 0.97908(8) 0.11604(7) 0.0625(5) Uani 1 1 d . . .
F27 F 0.53525(10) 0.89164(8) 0.12492(6) 0.0464(4) Uani 1 1 d . . .
F28 F 0.35260(8) 0.98653(6) 0.24986(6) 0.0373(3) Uani 1 1 d . . .
F29 F 0.40835(8) 0.97361(8) 0.33268(7) 0.0479(4) Uani 1 1 d . . .
F30 F 0.35476(8) 0.89628(7) 0.32960(7) 0.0431(4) Uani 1 1 d . . .
F31 F 0.5957(4) 0.9980(3) 0.4271(5) 0.074(3) Uani 0.634(19) 1 d PD C 1
F32 F 0.7169(6) 0.9982(3) 0.4130(5) 0.076(2) Uani 0.634(19) 1 d PD C 1
F33 F 0.6786(7) 0.9792(4) 0.4977(3) 0.076(3) Uani 0.634(19) 1 d PD C 1
F31' F 0.5899(6) 0.9853(7) 0.4642(12) 0.097(5) Uani 0.366(19) 1 d PD C 2
F32' F 0.6724(15) 1.0069(4) 0.3986(3) 0.082(5) Uani 0.366(19) 1 d PD C 2
F33' F 0.7102(9) 0.9788(7) 0.4875(7) 0.071(4) Uani 0.366(19) 1 d PD C 2
F34 F 0.80514(13) 0.74664(9) 0.62192(8) 0.0774(7) Uani 1 1 d . . .
F35 F 0.69033(10) 0.71602(8) 0.63223(7) 0.0624(5) Uani 1 1 d . . .
F36 F 0.78490(10) 0.67232(7) 0.59821(7) 0.0534(5) Uani 1 1 d . . .
F37 F 0.93203(8) 0.61795(7) 0.36999(7) 0.0439(4) Uani 1 1 d . . .
F38 F 1.03172(8) 0.66869(7) 0.35623(7) 0.0453(4) Uani 1 1 d . . .
F39 F 0.97843(9) 0.63605(7) 0.44045(7) 0.0425(4) Uani 1 1 d . . .
F40 F 0.96246(14) 0.90697(9) 0.24195(11) 0.0935(8) Uani 1 1 d . . .
F41 F 0.92355(16) 0.93373(9) 0.31032(9) 0.0937(8) Uani 1 1 d . . .
F42 F 0.84606(12) 0.95735(9) 0.23643(11) 0.0951(8) Uani 1 1 d . . .
F43 F 0.62931(15) 0.64380(10) 0.26456(9) 0.0915(8) Uani 1 1 d . . .
F44 F 0.71590(11) 0.57333(12) 0.32648(10) 0.0918(8) Uani 1 1 d . . .
F45 F 0.59734(15) 0.55698(12) 0.32669(12) 0.1075(9) Uani 1 1 d . . .
F46 F 0.50003(13) 0.55116(8) 0.51610(10) 0.0833(7) Uani 1 1 d . . .
F47 F 0.42522(10) 0.64595(12) 0.47742(9) 0.0971(8) Uani 1 1 d . . .
F48 F 0.51644(12) 0.62451(9) 0.54210(8) 0.0682(5) Uani 1 1 d . . .
N1 N 0.82060(11) 0.27549(9) 0.53569(8) 0.0270(4) Uani 1 1 d . . .
N2 N 0.22940(12) 0.71837(12) -0.03329(9) 0.0398(5) Uani 1 1 d . . .
O1 O 0.67240(9) 0.39336(7) 0.36085(7) 0.0309(4) Uani 1 1 d . . .
O2 O 0.13617(10) 0.60188(8) 0.14243(8) 0.0352(4) Uani 1 1 d . . .
P1 P 0.88620(3) 0.31329(3) 0.42550(2) 0.01835(11) Uani 1 1 d . . .
P2 P 0.75858(3) 0.21928(3) 0.46625(2) 0.01834(11) Uani 1 1 d . . .
P3 P 0.73474(3) 0.25393(2) 0.31421(2) 0.01786(11) Uani 1 1 d . . .
P4 P 0.83604(3) 0.34022(2) 0.27996(2) 0.01745(11) Uani 1 1 d . . .
P5 P 0.13946(4) 0.77616(3) 0.03452(3) 0.02560(13) Uani 1 1 d . . .
P6 P 0.31106(3) 0.68467(3) 0.07468(3) 0.02443(12) Uani 1 1 d . . .
P7 P 0.27360(3) 0.65960(3) 0.21963(2) 0.01932(11) Uani 1 1 d . . .
P8 P 0.13266(3) 0.74378(3) 0.18718(2) 0.02063(12) Uani 1 1 d . . .
C1 C 1.01170(13) 0.38259(11) 0.37413(11) 0.0293(5) Uani 1 1 d . . .
H1A H 1.0462 0.3406 0.3890 0.035 Uiso 1 1 calc R . .
C2 C 1.04254(16) 0.43970(12) 0.34144(13) 0.0410(7) Uani 1 1 d . . .
H2A H 1.0977 0.4367 0.3331 0.049 Uiso 1 1 calc R . .
C3 C 0.99277(16) 0.50091(12) 0.32111(13) 0.0411(7) Uani 1 1 d . . .
H3A H 1.0142 0.5400 0.2999 0.049 Uiso 1 1 calc R . .
C4 C 0.91250(16) 0.50525(11) 0.33156(11) 0.0342(6) Uani 1 1 d . . .
H4A H 0.8785 0.5474 0.3171 0.041 Uiso 1 1 calc R . .
C5 C 0.88083(14) 0.44906(10) 0.36286(10) 0.0270(5) Uani 1 1 d . . .
H5A H 0.8250 0.4526 0.3694 0.032 Uiso 1 1 calc R . .
C6 C 0.93057(13) 0.38668(10) 0.38515(10) 0.0221(4) Uani 1 1 d . . .
C7 C 0.98844(13) 0.19964(10) 0.43953(10) 0.0255(5) Uani 1 1 d . . .
H7A H 0.9555 0.2032 0.4070 0.031 Uiso 1 1 calc R . .
C8 C 1.05234(14) 0.14694(11) 0.46488(12) 0.0348(6) Uani 1 1 d . . .
H8A H 1.0639 0.1152 0.4492 0.042 Uiso 1 1 calc R . .
C9 C 1.09884(14) 0.14106(12) 0.51296(13) 0.0414(7) Uani 1 1 d . . .
H9A H 1.1414 0.1042 0.5314 0.050 Uiso 1 1 calc R . .
C10 C 1.08403(14) 0.18831(13) 0.53450(12) 0.0390(6) Uani 1 1 d . . .
H10A H 1.1172 0.1846 0.5670 0.047 Uiso 1 1 calc R . .
C11 C 1.02134(14) 0.24077(12) 0.50885(11) 0.0315(5) Uani 1 1 d . . .
H11A H 1.0114 0.2731 0.5239 0.038 Uiso 1 1 calc R . .
C12 C 0.97209(12) 0.24721(10) 0.46102(9) 0.0202(4) Uani 1 1 d . . .
C13 C 0.84391(13) 0.33197(11) 0.48632(10) 0.0248(5) Uani 1 1 d . . .
H13A H 0.8844 0.3488 0.5020 0.030 Uiso 1 1 calc R . .
H13B H 0.7960 0.3676 0.4697 0.030 Uiso 1 1 calc R . .
C14 C 0.80349(16) 0.29241(14) 0.58597(11) 0.0395(6) Uani 1 1 d . . .
H14A H 0.8506 0.3061 0.5968 0.059 Uiso 1 1 calc R . .
H14B H 0.7913 0.2537 0.6204 0.059 Uiso 1 1 calc R . .
H14C H 0.7571 0.3287 0.5743 0.059 Uiso 1 1 calc R . .
C15 C 0.74878(13) 0.25522(11) 0.52055(10) 0.0237(5) Uani 1 1 d . . .
H15A H 0.7049 0.2944 0.5046 0.028 Uiso 1 1 calc R . .
H15F H 0.7315 0.2225 0.5580 0.028 Uiso 1 1 calc R . .
C16 C 0.59253(12) 0.24778(10) 0.44167(10) 0.0221(4) Uani 1 1 d . . .
H16A H 0.6011 0.2912 0.4167 0.026 Uiso 1 1 calc R . .
C17 C 0.51474(13) 0.23436(11) 0.44774(10) 0.0267(5) Uani 1 1 d . . .
H17A H 0.4702 0.2687 0.4273 0.032 Uiso 1 1 calc R . .
C18 C 0.50206(13) 0.17118(12) 0.48354(10) 0.0298(5) Uani 1 1 d . . .
H18A H 0.4489 0.1619 0.4872 0.036 Uiso 1 1 calc R . .
C19 C 0.56677(14) 0.12133(12) 0.51402(11) 0.0326(5) Uani 1 1 d . . .
H19A H 0.5579 0.0779 0.5385 0.039 Uiso 1 1 calc R . .
C20 C 0.64423(13) 0.13452(11) 0.50893(10) 0.0283(5) Uani 1 1 d . . .
H20A H 0.6882 0.1003 0.5307 0.034 Uiso 1 1 calc R . .
C21 C 0.65836(12) 0.19757(10) 0.47217(9) 0.0205(4) Uani 1 1 d . . .
C22 C 0.82830(13) 0.09436(10) 0.48016(10) 0.0249(5) Uani 1 1 d . . .
H22A H 0.7937 0.1047 0.4461 0.030 Uiso 1 1 calc R . .
C23 C 0.88178(14) 0.03418(11) 0.50533(12) 0.0332(6) Uani 1 1 d . . .
H23A H 0.8834 0.0036 0.4885 0.040 Uiso 1 1 calc R . .
C24 C 0.93229(14) 0.01901(11) 0.55460(12) 0.0369(6) Uani 1 1 d . . .
H24A H 0.9692 -0.0218 0.5714 0.044 Uiso 1 1 calc R . .
C25 C 0.92950(13) 0.06311(11) 0.57972(11) 0.0326(6) Uani 1 1 d . . .
H25A H 0.9639 0.0522 0.6141 0.039 Uiso 1 1 calc R . .
C26 C 0.87618(12) 0.12375(11) 0.55462(10) 0.0253(5) Uani 1 1 d . . .
H26A H 0.8747 0.1541 0.5717 0.030 Uiso 1 1 calc R . .
C27 C 0.82526(12) 0.13946(10) 0.50459(9) 0.0213(4) Uani 1 1 d . . .
C28 C 0.56674(13) 0.29500(11) 0.28881(10) 0.0270(5) Uani 1 1 d . . .
H28A H 0.5771 0.3389 0.2718 0.032 Uiso 1 1 calc R . .
C29 C 0.48844(13) 0.28388(12) 0.28986(11) 0.0325(6) Uani 1 1 d . . .
H29A H 0.4451 0.3203 0.2729 0.039 Uiso 1 1 calc R . .
C30 C 0.47283(14) 0.22000(12) 0.31547(11) 0.0318(5) Uani 1 1 d . . .
H30A H 0.4189 0.2127 0.3161 0.038 Uiso 1 1 calc R . .
C31 C 0.53571(14) 0.16693(12) 0.34011(11) 0.0303(5) Uani 1 1 d . . .
H31A H 0.5249 0.1232 0.3580 0.036 Uiso 1 1 calc R . .
C32 C 0.61397(13) 0.17726(10) 0.33888(10) 0.0257(5) Uani 1 1 d . . .
H32A H 0.6569 0.1405 0.3558 0.031 Uiso 1 1 calc R . .
C33 C 0.63089(12) 0.24108(10) 0.31309(9) 0.0201(4) Uani 1 1 d . . .
C34 C 0.76557(14) 0.18376(15) 0.24561(13) 0.0432(7) Uani 1 1 d . . .
H34A H 0.7178 0.2116 0.2226 0.052 Uiso 1 1 calc R . .
C35 C 0.80853(17) 0.13800(16) 0.22836(16) 0.0560(9) Uani 1 1 d . . .
H35A H 0.7909 0.1349 0.1935 0.067 Uiso 1 1 calc R . .
C36 C 0.8769(2) 0.09715(13) 0.26209(16) 0.0557(9) Uani 1 1 d . . .
H36A H 0.9053 0.0643 0.2515 0.067 Uiso 1 1 calc R . .
C37 C 0.90460(18) 0.10345(13) 0.31116(15) 0.0593(10) Uani 1 1 d . . .
H37A H 0.9532 0.0762 0.3332 0.071 Uiso 1 1 calc R . .
C38 C 0.86097(15) 0.15032(12) 0.32884(12) 0.0372(6) Uani 1 1 d . . .
H38A H 0.8797 0.1545 0.3629 0.045 Uiso 1 1 calc R . .
C39 C 0.79087(12) 0.18987(10) 0.29592(10) 0.0219(4) Uani 1 1 d . . .
C40 C 0.74414(12) 0.32996(10) 0.24755(9) 0.0213(4) Uani 1 1 d . . .
H40A H 0.6982 0.3666 0.2397 0.026 Uiso 1 1 calc R . .
H40B H 0.7533 0.3227 0.2112 0.026 Uiso 1 1 calc R . .
C41 C 0.90963(14) 0.44946(11) 0.21391(10) 0.0277(5) Uani 1 1 d . . .
H41A H 0.9560 0.4180 0.2164 0.033 Uiso 1 1 calc R . .
C42 C 0.91090(16) 0.51664(11) 0.18306(11) 0.0354(6) Uani 1 1 d . . .
H42A H 0.9581 0.5309 0.1646 0.043 Uiso 1 1 calc R . .
C43 C 0.84323(16) 0.56299(11) 0.17910(11) 0.0372(6) Uani 1 1 d . . .
H43A H 0.8438 0.6089 0.1574 0.045 Uiso 1 1 calc R . .
C44 C 0.77514(15) 0.54212(10) 0.20685(10) 0.0305(5) Uani 1 1 d . . .
H44A H 0.7292 0.5738 0.2046 0.037 Uiso 1 1 calc R . .
C45 C 0.77353(14) 0.47524(10) 0.23800(10) 0.0258(5) Uani 1 1 d . . .
H45A H 0.7267 0.4613 0.2573 0.031 Uiso 1 1 calc R . .
C46 C 0.84068(13) 0.42790(10) 0.24116(9) 0.0212(4) Uani 1 1 d . . .
C47 C 0.91540(14) 0.29255(11) 0.20190(11) 0.0286(5) Uani 1 1 d . . .
H47A H 0.8656 0.3073 0.1785 0.034 Uiso 1 1 calc R . .
C48 C 0.98194(14) 0.26214(12) 0.18430(11) 0.0337(6) Uani 1 1 d . . .
H48A H 0.9770 0.2550 0.1495 0.040 Uiso 1 1 calc R . .
C49 C 1.05489(14) 0.24226(11) 0.21668(11) 0.0319(6) Uani 1 1 d . . .
H49A H 1.1003 0.2217 0.2042 0.038 Uiso 1 1 calc R . .
C50 C 1.06229(13) 0.25213(11) 0.26766(11) 0.0288(5) Uani 1 1 d . . .
H50A H 1.1129 0.2389 0.2900 0.035 Uiso 1 1 calc R . .
C51 C 0.99533(12) 0.28155(10) 0.28602(10) 0.0236(5) Uani 1 1 d . . .
H51A H 1.0003 0.2881 0.3211 0.028 Uiso 1 1 calc R . .
C52 C 0.92107(12) 0.30157(9) 0.25347(9) 0.0184(4) Uani 1 1 d . . .
C53 C 0.72406(12) 0.34953(10) 0.36690(9) 0.0207(4) Uani 1 1 d . . .
C54 C -0.01637(15) 0.85370(12) -0.00950(11) 0.0352(6) Uani 1 1 d . . .
H54A H 0.0102 0.8883 -0.0345 0.042 Uiso 1 1 calc R . .
C55 C -0.09974(15) 0.86328(14) -0.01291(12) 0.0405(6) Uani 1 1 d . . .
H55A H -0.1301 0.9047 -0.0399 0.049 Uiso 1 1 calc R . .
C56 C -0.13899(14) 0.81312(13) 0.02259(11) 0.0346(6) Uani 1 1 d . . .
H56A H -0.1962 0.8201 0.0201 0.042 Uiso 1 1 calc R . .
C57 C -0.09537(14) 0.75291(13) 0.06167(11) 0.0348(6) Uani 1 1 d . . .
H57A H -0.1224 0.7181 0.0858 0.042 Uiso 1 1 calc R . .
C58 C -0.01144(14) 0.74316(12) 0.06579(11) 0.0295(5) Uani 1 1 d . . .
H58A H 0.0186 0.7017 0.0929 0.035 Uiso 1 1 calc R . .
C59 C 0.02859(13) 0.79352(11) 0.03053(10) 0.0270(5) Uani 1 1 d . . .
C60 C 0.21191(16) 0.87018(14) -0.05795(12) 0.0440(7) Uani 1 1 d . . .
H60A H 0.2277 0.8371 -0.0716 0.053 Uiso 1 1 calc R . .
C61 C 0.23393(18) 0.93135(15) -0.08756(14) 0.0557(8) Uani 1 1 d . . .
H61A H 0.2650 0.9403 -0.1214 0.067 Uiso 1 1 calc R . .
C62 C 0.21084(18) 0.97871(14) -0.06790(15) 0.0550(9) Uani 1 1 d . . .
H62A H 0.2263 1.0206 -0.0884 0.066 Uiso 1 1 calc R . .
C63 C 0.16604(19) 0.96749(15) -0.01939(16) 0.0581(9) Uani 1 1 d . . .
H63A H 0.1504 1.0012 -0.0065 0.070 Uiso 1 1 calc R . .
C64 C 0.14325(17) 0.90493(13) 0.01129(13) 0.0447(7) Uani 1 1 d . . .
H64A H 0.1121 0.8964 0.0450 0.054 Uiso 1 1 calc R . .
C65 C 0.16638(15) 0.85669(12) -0.00787(11) 0.0346(6) Uani 1 1 d . . .
C66 C 0.14796(15) 0.73739(14) -0.01768(11) 0.0373(6) Uani 1 1 d . . .
H66A H 0.1232 0.6973 -0.0001 0.045 Uiso 1 1 calc R . .
H66B H 0.1154 0.7684 -0.0552 0.045 Uiso 1 1 calc R . .
C67 C 0.22194(18) 0.70034(18) -0.08371(14) 0.0596(9) Uani 1 1 d . . .
H67A H 0.2758 0.6879 -0.0949 0.089 Uiso 1 1 calc R . .
H67B H 0.1917 0.7383 -0.1181 0.089 Uiso 1 1 calc R . .
H67C H 0.1934 0.6630 -0.0714 0.089 Uiso 1 1 calc R . .
C68 C 0.27930(15) 0.66406(14) 0.01496(12) 0.0374(6) Uani 1 1 d . . .
H68A H 0.3279 0.6487 -0.0014 0.045 Uiso 1 1 calc R . .
H68B H 0.2493 0.6270 0.0325 0.045 Uiso 1 1 calc R . .
C69 C 0.36461(17) 0.54875(12) 0.13829(12) 0.0380(6) Uani 1 1 d . . .
H69A H 0.3105 0.5453 0.1319 0.046 Uiso 1 1 calc R . .
C70 C 0.42051(19) 0.49240(13) 0.17004(14) 0.0500(8) Uani 1 1 d . . .
H70A H 0.4048 0.4503 0.1851 0.060 Uiso 1 1 calc R . .
C71 C 0.4983(2) 0.49674(13) 0.17988(16) 0.0627(10) Uani 1 1 d . . .
H71A H 0.5367 0.4578 0.2017 0.075 Uiso 1 1 calc R . .
C72 C 0.52113(17) 0.55802(13) 0.15800(15) 0.0576(9) Uani 1 1 d . . .
H72A H 0.5752 0.5609 0.1653 0.069 Uiso 1 1 calc R . .
C73 C 0.46587(15) 0.61522(12) 0.12548(12) 0.0387(6) Uani 1 1 d . . .
H73A H 0.4822 0.6570 0.1102 0.046 Uiso 1 1 calc R . .
C74 C 0.38684(14) 0.61123(11) 0.11527(11) 0.0295(5) Uani 1 1 d . . .
C75 C 0.41691(14) 0.75667(13) -0.00777(11) 0.0344(6) Uani 1 1 d . . .
H75A H 0.4262 0.7224 -0.0205 0.041 Uiso 1 1 calc R . .
C76 C 0.45313(16) 0.81088(15) -0.03480(12) 0.0460(7) Uani 1 1 d . . .
H76A H 0.4871 0.8139 -0.0663 0.055 Uiso 1 1 calc R . .
C77 C 0.44075(16) 0.86090(14) -0.01674(14) 0.0513(8) Uani 1 1 d . . .
H77A H 0.4658 0.8984 -0.0360 0.062 Uiso 1 1 calc R . .
C78 C 0.39176(16) 0.85675(13) 0.02942(14) 0.0463(7) Uani 1 1 d . . .
H78A H 0.3836 0.8909 0.0424 0.056 Uiso 1 1 calc R . .
C79 C 0.35487(14) 0.80223(11) 0.05631(11) 0.0313(5) Uani 1 1 d . . .
H79A H 0.3209 0.7994 0.0877 0.038 Uiso 1 1 calc R . .
C80 C 0.36631(12) 0.75146(11) 0.03844(10) 0.0231(4) Uani 1 1 d . . .
C81 C 0.27177(14) 0.52415(11) 0.26456(10) 0.0277(5) Uani 1 1 d . . .
H81A H 0.2184 0.5376 0.2463 0.033 Uiso 1 1 calc R . .
C82 C 0.30345(16) 0.45728(11) 0.29653(11) 0.0339(6) Uani 1 1 d . . .
H82A H 0.2716 0.4251 0.3005 0.041 Uiso 1 1 calc R . .
C83 C 0.38139(17) 0.43750(12) 0.32257(12) 0.0409(7) Uani 1 1 d . . .
H83A H 0.4027 0.3918 0.3448 0.049 Uiso 1 1 calc R . .
C84 C 0.42819(15) 0.48389(11) 0.31641(12) 0.0379(6) Uani 1 1 d . . .
H84A H 0.4820 0.4701 0.3338 0.046 Uiso 1 1 calc R . .
C85 C 0.39664(14) 0.55118(11) 0.28467(11) 0.0296(5) Uani 1 1 d . . .
H85A H 0.4291 0.5830 0.2806 0.035 Uiso 1 1 calc R . .
C86 C 0.31822(13) 0.57177(10) 0.25912(10) 0.0252(5) Uani 1 1 d . . .
C87 C 0.33455(14) 0.70398(12) 0.29848(11) 0.0321(5) Uani 1 1 d . . .
H87A H 0.2928 0.6873 0.3234 0.038 Uiso 1 1 calc R . .
C88 C 0.38849(15) 0.73350(13) 0.31606(12) 0.0377(6) Uani 1 1 d . . .
H88A H 0.3828 0.7374 0.3526 0.045 Uiso 1 1 calc R . .
C89 C 0.45000(14) 0.75710(11) 0.28111(12) 0.0329(6) Uani 1 1 d . . .
H89A H 0.4868 0.7771 0.2935 0.039 Uiso 1 1 calc R . .
C90 C 0.45792(15) 0.75160(12) 0.22831(12) 0.0344(6) Uani 1 1 d . . .
H90A H 0.5004 0.7677 0.2041 0.041 Uiso 1 1 calc R . .
C91 C 0.40382(14) 0.72242(11) 0.21009(11) 0.0294(5) Uani 1 1 d . . .
H91A H 0.4099 0.7187 0.1735 0.035 Uiso 1 1 calc R . .
C92 C 0.34117(12) 0.69875(10) 0.24482(10) 0.0213(4) Uani 1 1 d . . .
C93 C 0.17783(12) 0.66918(10) 0.25402(9) 0.0223(4) Uani 1 1 d . . .
H93A H 0.1490 0.6318 0.2635 0.027 Uiso 1 1 calc R . .
H93B H 0.1842 0.6776 0.2896 0.027 Uiso 1 1 calc R . .
C94 C -0.02298(14) 0.81736(12) 0.16643(12) 0.0343(6) Uani 1 1 d . . .
H94A H 0.0022 0.8549 0.1485 0.041 Uiso 1 1 calc R . .
C95 C -0.10643(15) 0.82559(14) 0.16745(14) 0.0449(7) Uani 1 1 d . . .
H95A H -0.1380 0.8688 0.1509 0.054 Uiso 1 1 calc R . .
C96 C -0.14363(15) 0.77133(15) 0.19241(13) 0.0438(7) Uani 1 1 d . . .
H96A H -0.2007 0.7773 0.1927 0.053 Uiso 1 1 calc R . .
C97 C -0.09808(15) 0.70842(14) 0.21702(12) 0.0385(6) Uani 1 1 d . . .
H97A H -0.1237 0.6710 0.2343 0.046 Uiso 1 1 calc R . .
C98 C -0.01465(14) 0.70003(12) 0.21635(11) 0.0309(5) Uani 1 1 d . . .
H98A H 0.0166 0.6567 0.2331 0.037 Uiso 1 1 calc R . .
C99 C 0.02366(13) 0.75428(11) 0.19150(10) 0.0240(5) Uani 1 1 d . . .
C100 C 0.13968(14) 0.81682(12) 0.25331(11) 0.0305(5) Uani 1 1 d . . .
H10B H 0.1066 0.7889 0.2798 0.037 Uiso 1 1 calc R . .
C101 C 0.16591(17) 0.86399(13) 0.26644(14) 0.0449(7) Uani 1 1 d . . .
H10C H 0.1509 0.8683 0.3017 0.054 Uiso 1 1 calc R . .
C102 C 0.21335(18) 0.90425(14) 0.22863(17) 0.0535(9) Uani 1 1 d . . .
H10D H 0.2314 0.9365 0.2378 0.064 Uiso 1 1 calc R . .
C103 C 0.23507(17) 0.89867(13) 0.17794(16) 0.0539(9) Uani 1 1 d . . .
H10E H 0.2685 0.9268 0.1521 0.065 Uiso 1 1 calc R . .
C104 C 0.20843(15) 0.85147(12) 0.16353(12) 0.0379(6) Uani 1 1 d . . .
H10F H 0.2229 0.8483 0.1277 0.045 Uiso 1 1 calc R . .
C105 C 0.16104(12) 0.80965(10) 0.20174(10) 0.0225(4) Uani 1 1 d . . .
C106 C 0.16649(13) 0.64701(11) 0.13542(10) 0.0248(5) Uani 1 1 d . . .
C107 C 0.25127(12) 0.15435(9) 0.18225(9) 0.0188(4) Uani 1 1 d . . .
C108 C 0.18862(12) 0.12908(9) 0.16835(10) 0.0197(4) Uani 1 1 d . . .
H10G H 0.1743 0.1411 0.1275 0.024 Uiso 1 1 calc R . .
C109 C 0.14608(12) 0.08666(10) 0.21226(10) 0.0220(4) Uani 1 1 d . . .
C110 C 0.16499(13) 0.06830(10) 0.27207(10) 0.0242(5) Uani 1 1 d . . .
H11B H 0.1368 0.0391 0.3022 0.029 Uiso 1 1 calc R . .
C111 C 0.22656(13) 0.09383(10) 0.28703(10) 0.0232(5) Uani 1 1 d . . .
C112 C 0.26807(12) 0.13572(10) 0.24317(9) 0.0209(4) Uani 1 1 d . . .
H11C H 0.3095 0.1525 0.2547 0.025 Uiso 1 1 calc R . .
C113 C 0.07812(14) 0.06375(11) 0.19334(11) 0.0294(5) Uani 1 1 d . . .
C114 C 0.24602(15) 0.07552(11) 0.35163(10) 0.0301(5) Uani 1 1 d . . .
C115 C 0.23209(12) 0.27933(10) 0.11480(10) 0.0216(4) Uani 1 1 d . . .
C116 C 0.16853(13) 0.30489(10) 0.07036(10) 0.0249(5) Uani 1 1 d . . .
H11D H 0.1649 0.2845 0.0444 0.030 Uiso 1 1 calc R . .
C117 C 0.11036(14) 0.35953(11) 0.06324(12) 0.0324(6) Uani 1 1 d . A .
C118 C 0.11306(14) 0.39103(11) 0.10019(12) 0.0333(6) Uani 1 1 d . . .
H11E H 0.0734 0.4283 0.0952 0.040 Uiso 1 1 calc R . .
C119 C 0.17523(13) 0.36656(11) 0.14447(11) 0.0289(5) Uani 1 1 d . . .
C120 C 0.23306(13) 0.31187(10) 0.15164(10) 0.0232(5) Uani 1 1 d . . .
H12A H 0.2748 0.2960 0.1827 0.028 Uiso 1 1 calc R . .
C121 C 0.04374(17) 0.38418(14) 0.01493(16) 0.0487(8) Uani 1 1 d . . .
C122 C 0.18104(16) 0.39839(12) 0.18574(13) 0.0380(6) Uani 1 1 d . . .
C123 C 0.38523(12) 0.21015(10) 0.15168(9) 0.0202(4) Uani 1 1 d . . .
C124 C 0.41762(12) 0.26758(10) 0.13350(9) 0.0195(4) Uani 1 1 d . . .
H12B H 0.3837 0.3091 0.1111 0.023 Uiso 1 1 calc R . .
C125 C 0.49816(13) 0.26628(10) 0.14707(10) 0.0233(5) Uani 1 1 d . . .
C126 C 0.54980(13) 0.20685(11) 0.17934(10) 0.0261(5) Uani 1 1 d . . .
H12C H 0.6048 0.2058 0.1885 0.031 Uiso 1 1 calc R . .
C127 C 0.51908(13) 0.14893(10) 0.19790(10) 0.0250(5) Uani 1 1 d . . .
C128 C 0.43887(13) 0.15050(10) 0.18472(10) 0.0223(4) Uani 1 1 d . . .
H12D H 0.4194 0.1100 0.1984 0.027 Uiso 1 1 calc R . .
C129 C 0.52838(13) 0.32998(11) 0.12556(11) 0.0276(5) Uani 1 1 d . . .
C130 C 0.57365(14) 0.08337(12) 0.23148(13) 0.0360(6) Uani 1 1 d . . .
C131 C 0.30954(11) 0.19332(10) 0.07202(9) 0.0178(4) Uani 1 1 d . . .
C132 C 0.31940(12) 0.24226(10) 0.01528(9) 0.0201(4) Uani 1 1 d . . .
H13C H 0.3096 0.2872 0.0087 0.024 Uiso 1 1 calc R . .
C133 C 0.34325(12) 0.22677(10) -0.03177(9) 0.0207(4) Uani 1 1 d . . .
C134 C 0.35801(12) 0.16188(10) -0.02413(9) 0.0220(4) Uani 1 1 d . . .
H13D H 0.3745 0.1514 -0.0562 0.026 Uiso 1 1 calc R . .
C135 C 0.34821(12) 0.11253(10) 0.03145(9) 0.0188(4) Uani 1 1 d . B .
C136 C 0.32503(11) 0.12798(10) 0.07855(9) 0.0181(4) Uani 1 1 d . . .
H13E H 0.3195 0.0932 0.1163 0.022 Uiso 1 1 calc R . .
C137 C 0.35054(14) 0.28035(11) -0.09276(10) 0.0282(5) Uani 1 1 d . . .
C138 C 0.35945(13) 0.04279(11) 0.03931(10) 0.0246(5) Uani 1 1 d . . .
C139 C 0.60984(12) 0.84291(9) 0.32071(9) 0.0193(4) Uani 1 1 d . . .
C140 C 0.62356(13) 0.85788(10) 0.26086(10) 0.0222(4) Uani 1 1 d . . .
H14D H 0.6736 0.8391 0.2519 0.027 Uiso 1 1 calc R . .
C141 C 0.56696(13) 0.89897(10) 0.21428(10) 0.0240(5) Uani 1 1 d . . .
C142 C 0.49309(13) 0.92745(10) 0.22546(10) 0.0252(5) Uani 1 1 d . . .
H14E H 0.4541 0.9559 0.1936 0.030 Uiso 1 1 calc R . .
C143 C 0.47788(12) 0.91324(10) 0.28428(10) 0.0227(4) Uani 1 1 d . . .
C144 C 0.53492(12) 0.87150(9) 0.33097(9) 0.0195(4) Uani 1 1 d . . .
H14F H 0.5225 0.8622 0.3709 0.023 Uiso 1 1 calc R . .
C145 C 0.58401(15) 0.91475(12) 0.15083(11) 0.0334(6) Uani 1 1 d . . .
C146 C 0.39926(14) 0.94229(11) 0.29902(11) 0.0297(5) Uani 1 1 d . . .
C147 C 0.67957(11) 0.80956(9) 0.43111(9) 0.0178(4) Uani 1 1 d . . .
C148 C 0.66686(11) 0.87613(9) 0.42125(9) 0.0178(4) Uani 1 1 d . . .
H14G H 0.6479 0.9095 0.3824 0.021 Uiso 1 1 calc R . .
C149 C 0.68104(12) 0.89486(10) 0.46611(9) 0.0202(4) Uani 1 1 d . C .
C150 C 0.70811(12) 0.84751(10) 0.52362(10) 0.0217(4) Uani 1 1 d . . .
H15B H 0.7172 0.8601 0.5546 0.026 Uiso 1 1 calc R . .
C151 C 0.72151(12) 0.78150(10) 0.53456(9) 0.0204(4) Uani 1 1 d . . .
C152 C 0.70740(12) 0.76301(10) 0.48932(9) 0.0191(4) Uani 1 1 d . . .
H15C H 0.7169 0.7174 0.4982 0.023 Uiso 1 1 calc R . .
C153 C 0.66583(15) 0.96654(11) 0.45275(11) 0.0305(5) Uani 1 1 d . . .
C154 C 0.75005(14) 0.73018(11) 0.59605(10) 0.0275(5) Uani 1 1 d . . .
C155 C 0.76633(12) 0.78581(10) 0.35526(9) 0.0197(4) Uani 1 1 d . . .
C156 C 0.82333(12) 0.72739(10) 0.37383(9) 0.0205(4) Uani 1 1 d . . .
H15D H 0.8070 0.6863 0.3970 0.025 Uiso 1 1 calc R . .
C157 C 0.90332(12) 0.72759(10) 0.35944(10) 0.0236(5) Uani 1 1 d . . .
C158 C 0.92992(14) 0.78616(11) 0.32642(11) 0.0302(5) Uani 1 1 d . . .
H15E H 0.9845 0.7862 0.3168 0.036 Uiso 1 1 calc R . .
C159 C 0.87445(14) 0.84540(11) 0.30751(11) 0.0275(5) Uani 1 1 d . . .
C160 C 0.79494(13) 0.84469(10) 0.32171(10) 0.0235(5) Uani 1 1 d . . .
H16B H 0.7583 0.8855 0.3083 0.028 Uiso 1 1 calc R . .
C161 C 0.96065(14) 0.66339(12) 0.38110(12) 0.0311(5) Uani 1 1 d . . .
C162 C 0.90231(16) 0.90980(13) 0.27448(14) 0.0409(7) Uani 1 1 d . . .
C163 C 0.64132(12) 0.71941(9) 0.39260(9) 0.0190(4) Uani 1 1 d . . .
C164 C 0.65628(12) 0.68650(10) 0.35573(10) 0.0216(4) Uani 1 1 d . . .
H16C H 0.6911 0.7020 0.3243 0.026 Uiso 1 1 calc R . .
C165 C 0.62207(13) 0.63214(10) 0.36348(10) 0.0249(5) Uani 1 1 d . . .
C166 C 0.57109(13) 0.60771(10) 0.40872(11) 0.0259(5) Uani 1 1 d . . .
H16D H 0.5472 0.5708 0.4139 0.031 Uiso 1 1 calc R . .
C167 C 0.55590(12) 0.63883(10) 0.44638(10) 0.0234(5) Uani 1 1 d . . .
C168 C 0.58957(12) 0.69395(10) 0.43784(10) 0.0219(4) Uani 1 1 d . . .
H16E H 0.5769 0.7148 0.4636 0.026 Uiso 1 1 calc R . .
C169 C 0.64093(15) 0.60101(12) 0.32160(12) 0.0332(6) Uani 1 1 d . . .
C170 C 0.49981(15) 0.61481(12) 0.49434(12) 0.0334(6) Uani 1 1 d . . .

loop_
_atom_site_aniso_label
_atom_site_aniso_U_11
_atom_site_aniso_U_22
_atom_site_aniso_U_33
_atom_site_aniso_U_23
_atom_site_aniso_U_13
_atom_site_aniso_U_12
Mn1 0.01599(15) 0.01584(14) 0.01640(16) -0.00765(12) 0.00178(12) -0.00175(11)
Mn2 0.02004(16) 0.02233(15) 0.01716(16) -0.00971(13) 0.00208(12) -0.00811(12)
B1 0.0192(11) 0.0201(11) 0.0197(12) -0.0097(10) 0.0037(9) -0.0068(9)
B2 0.0187(11) 0.0199(11) 0.0193(12) -0.0086(9) 0.0016(9) -0.0052(8)
F1 0.0358(8) 0.0359(8) 0.0430(9) -0.0096(7) 0.0156(7) -0.0224(6)
F2 0.0406(8) 0.0409(8) 0.0472(9) -0.0281(7) 0.0126(7) -0.0190(6)
F3 0.0253(7) 0.0354(7) 0.0506(10) -0.0149(7) 0.0013(7) -0.0068(6)
F4 0.0661(10) 0.0301(7) 0.0225(8) -0.0020(6) 0.0048(7) -0.0014(7)
F5 0.0629(10) 0.0506(9) 0.0262(8) -0.0206(7) 0.0106(7) 0.0090(8)
F6 0.0523(10) 0.0740(11) 0.0211(8) -0.0159(8) 0.0026(7) -0.0245(8)
F7 0.059(3) 0.114(6) 0.052(3) -0.007(3) -0.009(2) -0.064(4)
F8 0.064(3) 0.091(3) 0.042(2) -0.016(2) -0.0174(17) 0.009(2)
F9 0.083(5) 0.051(3) 0.136(7) -0.049(4) -0.070(5) 0.038(3)
F7' 0.118(9) 0.074(6) 0.241(15) -0.111(9) -0.133(9) 0.047(6)
F8' 0.062(5) 0.157(12) 0.033(3) 0.015(5) -0.021(3) -0.055(6)
F9' 0.028(3) 0.128(6) 0.080(5) -0.047(5) -0.020(3) 0.031(3)
F10 0.0714(14) 0.1330(19) 0.150(2) -0.1206(18) -0.0224(14) 0.0358(13)
F11 0.1175(18) 0.152(2) 0.137(2) -0.1235(19) 0.0775(16) -0.1066(17)
F12 0.183(2) 0.0529(11) 0.0523(13) -0.0343(11) 0.0007(14) -0.0201(13)
F13 0.0347(8) 0.0319(7) 0.0570(10) -0.0285(7) 0.0128(7) -0.0107(6)
F14 0.0534(9) 0.0341(8) 0.0348(9) -0.0151(7) 0.0119(7) -0.0215(7)
F15 0.0277(8) 0.0386(8) 0.0601(10) -0.0216(8) -0.0034(7) -0.0148(6)
F16 0.0383(10) 0.0367(9) 0.1253(18) -0.0219(10) -0.0400(10) 0.0010(7)
F17 0.0790(13) 0.0432(9) 0.0725(13) -0.0363(9) -0.0097(10) 0.0175(9)
F18 0.0574(11) 0.0385(9) 0.0567(12) 0.0008(8) -0.0048(9) 0.0016(8)
F19 0.0570(10) 0.0287(7) 0.0258(8) -0.0039(6) 0.0098(7) -0.0174(7)
F20 0.0513(10) 0.0484(9) 0.0214(8) -0.0008(7) -0.0097(7) -0.0171(7)
F21 0.0451(9) 0.0480(9) 0.0306(8) -0.0090(7) 0.0218(7) -0.0108(7)
F22 0.043(2) 0.0389(14) 0.083(3) -0.0360(19) -0.0300(19) -0.0001(16)
F23 0.062(3) 0.0346(14) 0.051(2) -0.0244(14) 0.0332(18) -0.0074(17)
F24 0.052(2) 0.0274(16) 0.0218(16) -0.0087(12) 0.0041(17) -0.0060(16)
F23' 0.141(19) 0.049(7) 0.047(8) -0.036(7) 0.059(10) -0.054(11)
F22' 0.052(6) 0.053(7) 0.18(2) -0.075(11) 0.038(9) -0.034(5)
F24' 0.119(15) 0.031(8) 0.060(10) -0.018(8) -0.071(9) 0.041(9)
F25 0.0454(10) 0.1190(16) 0.0236(9) -0.0248(10) 0.0071(7) 0.0067(10)
F26 0.1208(16) 0.0390(9) 0.0239(9) -0.0068(7) 0.0133(9) -0.0240(10)
F27 0.0632(11) 0.0623(10) 0.0259(8) -0.0266(8) 0.0047(7) -0.0222(8)
F28 0.0297(7) 0.0357(7) 0.0370(8) -0.0115(7) -0.0078(6) 0.0076(6)
F29 0.0338(8) 0.0685(10) 0.0596(11) -0.0515(9) -0.0074(7) 0.0098(7)
F30 0.0273(8) 0.0436(8) 0.0479(10) -0.0112(7) 0.0097(7) -0.0029(6)
F31 0.050(3) 0.037(2) 0.134(6) -0.044(3) -0.046(3) 0.018(2)
F32 0.100(5) 0.026(2) 0.096(5) -0.018(3) 0.051(3) -0.026(2)
F33 0.159(7) 0.0341(19) 0.036(2) -0.0241(17) -0.027(3) 0.004(4)
F31' 0.055(5) 0.046(5) 0.215(15) -0.079(9) 0.054(7) -0.016(4)
F32' 0.188(15) 0.023(3) 0.026(3) -0.009(2) -0.001(6) -0.004(6)
F33' 0.073(6) 0.041(4) 0.113(10) -0.046(6) -0.049(5) -0.005(4)
F34 0.1105(16) 0.0600(11) 0.0422(11) 0.0069(9) -0.0454(11) -0.0432(11)
F35 0.0474(10) 0.0682(11) 0.0296(9) 0.0100(8) 0.0144(8) 0.0123(8)
F36 0.0630(11) 0.0428(9) 0.0332(9) -0.0071(7) -0.0071(8) 0.0201(8)
F37 0.0331(8) 0.0383(8) 0.0766(12) -0.0415(8) -0.0043(8) -0.0025(6)
F38 0.0224(7) 0.0481(9) 0.0708(11) -0.0326(8) 0.0117(7) -0.0016(6)
F39 0.0465(9) 0.0353(8) 0.0443(10) -0.0207(7) -0.0061(7) 0.0063(7)
F40 0.1067(17) 0.0576(12) 0.140(2) -0.0524(13) 0.0919(16) -0.0525(11)
F41 0.183(2) 0.0606(12) 0.0578(13) -0.0243(11) 0.0096(14) -0.0800(14)
F42 0.0693(14) 0.0534(12) 0.1095(18) 0.0224(12) -0.0108(13) -0.0324(10)
F43 0.162(2) 0.0640(12) 0.0471(12) -0.0380(11) -0.0094(13) 0.0219(13)
F44 0.0558(12) 0.148(2) 0.1100(17) -0.1121(16) -0.0219(11) 0.0392(12)
F45 0.136(2) 0.137(2) 0.149(2) -0.1295(19) 0.0874(18) -0.0982(17)
F46 0.1157(16) 0.0428(10) 0.1156(17) -0.0465(11) 0.0869(14) -0.0467(10)
F47 0.0292(10) 0.146(2) 0.0657(14) -0.0083(13) 0.0216(9) 0.0108(11)
F48 0.0993(15) 0.0806(13) 0.0494(11) -0.0358(10) 0.0399(10) -0.0609(11)
N1 0.0271(10) 0.0375(11) 0.0235(10) -0.0194(9) 0.0037(8) -0.0073(8)
N2 0.0333(12) 0.0713(16) 0.0293(12) -0.0319(12) 0.0075(9) -0.0196(11)
O1 0.0290(9) 0.0220(7) 0.0345(10) -0.0084(7) 0.0055(7) 0.0034(6)
O2 0.0352(10) 0.0319(9) 0.0410(11) -0.0141(8) -0.0015(8) -0.0173(7)
P1 0.0178(3) 0.0193(2) 0.0191(3) -0.0099(2) 0.0002(2) -0.00183(19)
P2 0.0163(3) 0.0204(2) 0.0165(3) -0.0068(2) 0.0020(2) -0.00170(19)
P3 0.0185(3) 0.0181(2) 0.0178(3) -0.0084(2) 0.0016(2) -0.00373(19)
P4 0.0187(3) 0.0174(2) 0.0169(3) -0.0078(2) 0.0030(2) -0.00389(19)
P5 0.0243(3) 0.0345(3) 0.0179(3) -0.0081(3) 0.0007(2) -0.0139(2)
P6 0.0227(3) 0.0343(3) 0.0244(3) -0.0179(3) 0.0064(2) -0.0123(2)
P7 0.0209(3) 0.0200(2) 0.0185(3) -0.0095(2) 0.0009(2) -0.0038(2)
P8 0.0215(3) 0.0221(3) 0.0181(3) -0.0090(2) 0.0008(2) -0.0027(2)
C1 0.0225(12) 0.0237(11) 0.0380(14) -0.0093(10) -0.0025(10) -0.0057(9)
C2 0.0288(13) 0.0320(13) 0.0549(18) -0.0088(13) -0.0008(12) -0.0138(10)
C3 0.0449(16) 0.0214(11) 0.0506(18) -0.0056(12) -0.0070(13) -0.0165(11)
C4 0.0449(15) 0.0213(11) 0.0379(15) -0.0146(11) -0.0079(12) -0.0043(10)
C5 0.0299(12) 0.0234(11) 0.0293(13) -0.0143(10) -0.0029(10) -0.0007(9)
C6 0.0248(11) 0.0218(10) 0.0217(11) -0.0113(9) -0.0005(9) -0.0047(8)
C7 0.0253(11) 0.0226(10) 0.0261(12) -0.0086(9) 0.0048(9) -0.0032(8)
C8 0.0306(13) 0.0209(11) 0.0454(16) -0.0086(11) 0.0147(12) -0.0011(9)
C9 0.0185(12) 0.0305(13) 0.0485(17) 0.0057(12) 0.0047(11) 0.0015(9)
C10 0.0237(13) 0.0444(15) 0.0328(15) -0.0015(12) -0.0101(11) -0.0057(11)
C11 0.0299(13) 0.0365(13) 0.0284(13) -0.0140(11) -0.0049(10) -0.0071(10)
C12 0.0174(10) 0.0221(10) 0.0195(11) -0.0071(9) 0.0017(8) -0.0043(8)
C13 0.0253(11) 0.0304(11) 0.0255(12) -0.0183(10) 0.0040(9) -0.0053(9)
C14 0.0487(16) 0.0555(16) 0.0267(14) -0.0275(13) 0.0060(12) -0.0144(13)
C15 0.0223(11) 0.0310(11) 0.0203(11) -0.0137(9) 0.0042(9) -0.0042(9)
C16 0.0206(11) 0.0236(10) 0.0207(11) -0.0090(9) 0.0041(8) -0.0025(8)
C17 0.0199(11) 0.0328(12) 0.0253(12) -0.0120(10) 0.0044(9) -0.0010(9)
C18 0.0184(11) 0.0417(13) 0.0287(13) -0.0127(11) 0.0079(9) -0.0111(9)
C19 0.0266(12) 0.0317(12) 0.0301(14) -0.0024(11) 0.0065(10) -0.0111(10)
C20 0.0218(11) 0.0272(11) 0.0247(12) -0.0009(10) 0.0027(9) -0.0043(9)
C21 0.0172(10) 0.0269(10) 0.0158(10) -0.0084(9) 0.0034(8) -0.0027(8)
C22 0.0225(11) 0.0230(10) 0.0248(12) -0.0068(9) 0.0018(9) -0.0029(8)
C23 0.0307(13) 0.0205(11) 0.0440(16) -0.0106(11) 0.0062(11) -0.0027(9)
C24 0.0250(12) 0.0224(11) 0.0446(16) 0.0009(11) 0.0000(11) 0.0020(9)
C25 0.0203(12) 0.0322(12) 0.0305(14) 0.0006(11) -0.0027(10) -0.0051(9)
C26 0.0207(11) 0.0266(11) 0.0219(12) -0.0039(9) 0.0011(9) -0.0051(8)
C27 0.0159(10) 0.0210(10) 0.0200(11) -0.0028(8) 0.0035(8) -0.0027(8)
C28 0.0257(12) 0.0248(11) 0.0262(13) -0.0072(10) 0.0034(9) -0.0037(9)
C29 0.0187(11) 0.0416(14) 0.0336(14) -0.0153(12) 0.0036(10) 0.0009(10)
C30 0.0213(12) 0.0457(14) 0.0353(14) -0.0228(12) 0.0064(10) -0.0094(10)
C31 0.0278(12) 0.0310(12) 0.0363(14) -0.0159(11) 0.0085(10) -0.0127(9)
C32 0.0229(11) 0.0237(10) 0.0332(13) -0.0145(10) 0.0058(9) -0.0051(8)
C33 0.0187(10) 0.0237(10) 0.0199(11) -0.0110(9) 0.0029(8) -0.0045(8)
C34 0.0186(12) 0.0734(19) 0.066(2) -0.0565(17) 0.0059(12) -0.0094(12)
C35 0.0395(16) 0.079(2) 0.096(3) -0.075(2) 0.0299(17) -0.0276(15)
C36 0.065(2) 0.0346(15) 0.082(3) -0.0359(16) 0.0424(18) -0.0188(14)
C37 0.0480(18) 0.0364(15) 0.059(2) 0.0025(15) 0.0165(16) 0.0185(13)
C38 0.0331(14) 0.0328(13) 0.0312(14) -0.0043(11) 0.0014(11) 0.0051(10)
C39 0.0186(10) 0.0215(10) 0.0304(12) -0.0146(9) 0.0054(9) -0.0069(8)
C40 0.0219(11) 0.0215(10) 0.0189(11) -0.0071(9) -0.0002(8) -0.0041(8)
C41 0.0313(13) 0.0227(11) 0.0285(13) -0.0089(10) 0.0051(10) -0.0092(9)
C42 0.0416(15) 0.0281(12) 0.0340(15) -0.0081(11) 0.0079(12) -0.0147(10)
C43 0.0555(17) 0.0191(11) 0.0315(14) -0.0047(10) 0.0016(12) -0.0100(11)
C44 0.0417(14) 0.0180(10) 0.0260(13) -0.0062(9) -0.0006(11) 0.0011(9)
C45 0.0299(12) 0.0230(10) 0.0209(12) -0.0072(9) 0.0031(9) -0.0021(9)
C46 0.0263(11) 0.0194(10) 0.0177(11) -0.0075(8) 0.0002(9) -0.0046(8)
C47 0.0244(12) 0.0407(13) 0.0284(13) -0.0218(11) 0.0041(10) -0.0070(10)
C48 0.0335(14) 0.0506(15) 0.0365(15) -0.0337(13) 0.0147(11) -0.0175(11)
C49 0.0286(13) 0.0282(12) 0.0448(16) -0.0205(11) 0.0158(11) -0.0076(9)
C50 0.0207(11) 0.0293(11) 0.0324(14) -0.0107(10) 0.0034(10) -0.0018(9)
C51 0.0237(11) 0.0264(11) 0.0208(11) -0.0105(9) 0.0022(9) -0.0041(8)
C52 0.0198(10) 0.0176(9) 0.0190(11) -0.0081(8) 0.0048(8) -0.0065(7)
C53 0.0224(11) 0.0209(10) 0.0188(11) -0.0080(9) 0.0039(8) -0.0055(8)
C54 0.0303(13) 0.0406(14) 0.0257(13) -0.0041(11) -0.0020(10) -0.0118(11)
C55 0.0333(14) 0.0465(15) 0.0304(15) -0.0071(12) -0.0074(11) -0.0042(12)
C56 0.0214(12) 0.0499(15) 0.0307(14) -0.0145(12) -0.0035(10) -0.0094(11)
C57 0.0277(13) 0.0445(14) 0.0310(14) -0.0115(12) -0.0026(11) -0.0167(11)
C58 0.0261(12) 0.0330(12) 0.0271(13) -0.0090(10) -0.0055(10) -0.0105(9)
C59 0.0255(12) 0.0354(12) 0.0223(12) -0.0118(10) -0.0023(9) -0.0129(9)
C60 0.0371(15) 0.0486(16) 0.0307(15) 0.0021(13) -0.0031(12) -0.0203(12)
C61 0.0481(18) 0.0542(19) 0.0427(18) 0.0032(15) -0.0066(14) -0.0183(15)
C62 0.0499(19) 0.0357(16) 0.052(2) 0.0103(14) -0.0100(16) -0.0185(13)
C63 0.056(2) 0.0441(17) 0.067(2) -0.0163(17) -0.0116(18) -0.0098(15)
C64 0.0466(17) 0.0371(14) 0.0406(17) -0.0041(13) -0.0071(13) -0.0169(12)
C65 0.0298(13) 0.0392(14) 0.0267(13) -0.0043(11) -0.0082(10) -0.0123(10)
C66 0.0321(14) 0.0645(18) 0.0260(13) -0.0254(13) 0.0042(11) -0.0211(12)
C67 0.0475(18) 0.108(3) 0.0440(19) -0.0514(19) 0.0052(14) -0.0172(18)
C68 0.0336(14) 0.0596(17) 0.0365(15) -0.0339(14) 0.0084(11) -0.0180(12)
C69 0.0461(16) 0.0395(14) 0.0443(16) -0.0279(13) 0.0243(13) -0.0235(12)
C70 0.065(2) 0.0254(13) 0.064(2) -0.0226(14) 0.0336(16) -0.0128(13)
C71 0.055(2) 0.0265(14) 0.083(3) -0.0049(15) 0.0280(18) 0.0024(13)
C72 0.0331(15) 0.0343(15) 0.082(2) -0.0049(15) 0.0158(15) -0.0023(12)
C73 0.0283(13) 0.0271(12) 0.0539(18) -0.0098(12) 0.0093(12) -0.0092(10)
C74 0.0331(13) 0.0267(11) 0.0358(14) -0.0184(11) 0.0141(11) -0.0108(9)
C75 0.0282(13) 0.0501(15) 0.0253(13) -0.0149(12) 0.0076(10) -0.0124(11)
C76 0.0316(15) 0.0605(19) 0.0269(14) 0.0017(13) 0.0017(11) -0.0165(13)
C77 0.0301(15) 0.0384(15) 0.054(2) 0.0131(14) -0.0155(14) -0.0160(12)
C78 0.0353(15) 0.0334(14) 0.066(2) -0.0175(14) -0.0133(15) -0.0057(11)
C79 0.0231(12) 0.0364(13) 0.0355(14) -0.0160(11) -0.0018(10) -0.0065(10)
C80 0.0186(10) 0.0324(11) 0.0183(11) -0.0101(9) -0.0007(8) -0.0073(8)
C81 0.0313(12) 0.0248(11) 0.0276(13) -0.0111(10) 0.0000(10) -0.0070(9)
C82 0.0478(16) 0.0231(11) 0.0306(14) -0.0100(10) 0.0045(12) -0.0103(10)
C83 0.0524(17) 0.0205(11) 0.0420(16) -0.0086(11) -0.0007(13) -0.0004(11)
C84 0.0339(14) 0.0257(12) 0.0449(16) -0.0097(11) -0.0078(12) 0.0038(10)
C85 0.0278(12) 0.0233(11) 0.0345(14) -0.0098(10) 0.0005(10) -0.0043(9)
C86 0.0288(12) 0.0234(10) 0.0255(12) -0.0121(9) 0.0042(9) -0.0059(9)
C87 0.0258(12) 0.0485(15) 0.0318(14) -0.0264(12) 0.0047(10) -0.0074(10)
C88 0.0309(14) 0.0571(16) 0.0412(16) -0.0370(14) -0.0023(12) -0.0056(12)
C89 0.0278(13) 0.0320(12) 0.0435(16) -0.0214(12) -0.0102(11) -0.0027(10)
C90 0.0318(13) 0.0384(13) 0.0349(15) -0.0137(12) 0.0026(11) -0.0171(10)
C91 0.0343(13) 0.0324(12) 0.0267(13) -0.0154(11) 0.0016(10) -0.0127(10)
C92 0.0203(10) 0.0188(9) 0.0230(11) -0.0082(9) -0.0019(9) -0.0012(8)
C93 0.0238(11) 0.0224(10) 0.0190(11) -0.0074(9) 0.0007(9) -0.0041(8)
C94 0.0270(13) 0.0335(13) 0.0400(15) -0.0148(12) -0.0076(11) -0.0016(10)
C95 0.0263(14) 0.0474(16) 0.064(2) -0.0304(15) -0.0112(13) 0.0033(12)
C96 0.0223(13) 0.0670(19) 0.0489(18) -0.0329(16) -0.0023(12) -0.0039(12)
C97 0.0315(14) 0.0487(16) 0.0350(15) -0.0137(13) 0.0040(11) -0.0187(12)
C98 0.0280(13) 0.0317(12) 0.0288(13) -0.0084(10) 0.0011(10) -0.0080(10)
C99 0.0241(11) 0.0281(11) 0.0207(11) -0.0107(9) -0.0009(9) -0.0067(9)
C100 0.0276(12) 0.0348(12) 0.0347(14) -0.0207(11) 0.0021(10) -0.0049(10)
C101 0.0471(17) 0.0425(15) 0.0553(19) -0.0351(15) -0.0126(14) 0.0048(13)
C102 0.0422(17) 0.0380(15) 0.088(3) -0.0351(17) -0.0168(17) -0.0048(13)
C103 0.0391(16) 0.0267(13) 0.086(3) -0.0112(15) 0.0112(16) -0.0162(11)
C104 0.0338(14) 0.0298(13) 0.0426(16) -0.0083(12) 0.0107(12) -0.0073(10)
C105 0.0152(10) 0.0236(10) 0.0282(12) -0.0114(9) 0.0021(9) -0.0020(8)
C106 0.0217(11) 0.0322(12) 0.0220(12) -0.0127(10) 0.0020(9) -0.0067(9)
C107 0.0190(10) 0.0175(9) 0.0182(11) -0.0067(8) 0.0032(8) -0.0020(7)
C108 0.0202(10) 0.0204(10) 0.0195(11) -0.0092(9) 0.0066(8) -0.0051(8)
C109 0.0206(11) 0.0195(10) 0.0284(12) -0.0122(9) 0.0083(9) -0.0057(8)
C110 0.0288(12) 0.0202(10) 0.0228(12) -0.0074(9) 0.0128(9) -0.0078(8)
C111 0.0286(12) 0.0217(10) 0.0183(11) -0.0087(9) 0.0057(9) -0.0015(8)
C112 0.0215(11) 0.0220(10) 0.0204(11) -0.0104(9) 0.0041(8) -0.0037(8)
C113 0.0306(13) 0.0260(11) 0.0318(14) -0.0109(10) 0.0113(10) -0.0104(9)
C114 0.0349(14) 0.0321(12) 0.0211(12) -0.0106(10) 0.0072(10) -0.0026(10)
C115 0.0206(11) 0.0219(10) 0.0217(11) -0.0073(9) 0.0060(9) -0.0086(8)
C116 0.0222(11) 0.0240(10) 0.0276(12) -0.0091(9) 0.0008(9) -0.0078(8)
C117 0.0227(12) 0.0245(11) 0.0458(16) -0.0108(11) -0.0040(11) -0.0055(9)
C118 0.0223(12) 0.0211(11) 0.0557(17) -0.0157(11) 0.0025(11) -0.0042(9)
C119 0.0254(12) 0.0242(11) 0.0412(15) -0.0161(11) 0.0085(10) -0.0103(9)
C120 0.0204(11) 0.0214(10) 0.0257(12) -0.0075(9) 0.0024(9) -0.0061(8)
C121 0.0370(16) 0.0346(15) 0.072(2) -0.0220(16) -0.0181(15) -0.0003(12)
C122 0.0395(15) 0.0306(13) 0.0545(19) -0.0270(13) 0.0131(13) -0.0109(11)
C123 0.0220(11) 0.0264(10) 0.0166(10) -0.0129(9) 0.0020(8) -0.0056(8)
C124 0.0191(10) 0.0238(10) 0.0185(11) -0.0113(9) 0.0035(8) -0.0051(8)
C125 0.0231(11) 0.0290(11) 0.0256(12) -0.0176(10) 0.0047(9) -0.0092(9)
C126 0.0194(11) 0.0309(12) 0.0332(13) -0.0182(10) -0.0020(9) -0.0058(9)
C127 0.0220(11) 0.0264(11) 0.0299(13) -0.0157(10) -0.0007(9) -0.0034(8)
C128 0.0243(11) 0.0254(10) 0.0219(11) -0.0128(9) 0.0037(9) -0.0091(8)
C129 0.0227(12) 0.0315(12) 0.0342(14) -0.0187(11) 0.0036(10) -0.0069(9)
C130 0.0236(12) 0.0297(12) 0.0553(18) -0.0192(13) -0.0056(12) -0.0038(10)
C131 0.0135(9) 0.0226(10) 0.0178(10) -0.0081(8) 0.0004(8) -0.0060(7)
C132 0.0177(10) 0.0221(10) 0.0189(11) -0.0059(9) 0.0036(8) -0.0078(8)
C133 0.0166(10) 0.0277(11) 0.0164(10) -0.0065(9) 0.0031(8) -0.0085(8)
C134 0.0183(10) 0.0318(11) 0.0178(11) -0.0122(9) 0.0015(8) -0.0052(8)
C135 0.0156(10) 0.0242(10) 0.0170(10) -0.0086(9) 0.0003(8) -0.0052(8)
C136 0.0143(9) 0.0245(10) 0.0165(10) -0.0090(8) 0.0017(8) -0.0056(7)
C137 0.0300(13) 0.0321(12) 0.0190(12) -0.0067(10) 0.0024(10) -0.0089(10)
C138 0.0240(12) 0.0300(11) 0.0211(12) -0.0126(10) -0.0007(9) -0.0037(9)
C139 0.0236(11) 0.0172(9) 0.0211(11) -0.0106(8) 0.0013(8) -0.0074(8)
C140 0.0240(11) 0.0234(10) 0.0223(11) -0.0126(9) 0.0022(9) -0.0046(8)
C141 0.0318(12) 0.0229(10) 0.0180(11) -0.0089(9) 0.0015(9) -0.0063(9)
C142 0.0272(12) 0.0244(11) 0.0229(12) -0.0097(9) -0.0048(9) -0.0029(9)
C143 0.0223(11) 0.0214(10) 0.0266(12) -0.0128(9) -0.0006(9) -0.0031(8)
C144 0.0214(10) 0.0220(10) 0.0182(11) -0.0112(9) -0.0007(8) -0.0045(8)
C145 0.0390(14) 0.0389(14) 0.0230(13) -0.0149(11) 0.0015(11) -0.0047(11)
C146 0.0258(12) 0.0298(12) 0.0325(14) -0.0150(11) -0.0035(10) 0.0015(9)
C147 0.0137(9) 0.0197(9) 0.0194(11) -0.0076(8) 0.0012(8) -0.0039(7)
C148 0.0167(10) 0.0188(9) 0.0178(10) -0.0076(8) 0.0007(8) -0.0037(7)
C149 0.0185(10) 0.0230(10) 0.0220(11) -0.0115(9) 0.0016(8) -0.0068(8)
C150 0.0182(10) 0.0316(11) 0.0206(11) -0.0145(9) 0.0019(8) -0.0091(8)
C151 0.0144(10) 0.0253(10) 0.0194(11) -0.0064(9) 0.0027(8) -0.0074(8)
C152 0.0162(10) 0.0196(9) 0.0212(11) -0.0078(8) 0.0022(8) -0.0055(7)
C153 0.0370(14) 0.0266(12) 0.0324(14) -0.0165(11) -0.0027(11) -0.0066(10)
C154 0.0295(12) 0.0334(12) 0.0186(12) -0.0089(10) -0.0001(9) -0.0099(10)
C155 0.0218(10) 0.0224(10) 0.0188(11) -0.0116(9) 0.0024(8) -0.0066(8)
C156 0.0197(10) 0.0237(10) 0.0215(11) -0.0119(9) 0.0020(8) -0.0070(8)
C157 0.0194(11) 0.0253(11) 0.0320(13) -0.0176(10) 0.0018(9) -0.0049(8)
C158 0.0240(12) 0.0358(13) 0.0429(15) -0.0256(12) 0.0119(10) -0.0132(9)
C159 0.0288(12) 0.0280(11) 0.0338(14) -0.0178(10) 0.0116(10) -0.0143(9)
C160 0.0267(12) 0.0226(10) 0.0238(12) -0.0123(9) 0.0032(9) -0.0049(8)
C161 0.0222(12) 0.0358(13) 0.0454(16) -0.0267(12) 0.0026(11) -0.0062(9)
C162 0.0347(14) 0.0339(14) 0.063(2) -0.0254(14) 0.0199(14) -0.0179(11)
C163 0.0165(10) 0.0200(9) 0.0217(11) -0.0109(9) -0.0020(8) -0.0007(7)
C164 0.0194(10) 0.0223(10) 0.0243(12) -0.0113(9) 0.0014(9) -0.0031(8)
C165 0.0205(11) 0.0248(10) 0.0345(13) -0.0187(10) -0.0010(9) -0.0010(8)
C166 0.0194(11) 0.0225(10) 0.0400(14) -0.0171(10) 0.0017(10) -0.0053(8)
C167 0.0177(10) 0.0228(10) 0.0322(13) -0.0135(10) 0.0052(9) -0.0057(8)
C168 0.0184(10) 0.0227(10) 0.0273(12) -0.0140(9) 0.0018(9) -0.0021(8)
C169 0.0365(14) 0.0307(12) 0.0415(16) -0.0244(12) 0.0011(11) -0.0057(10)
C170 0.0311(13) 0.0304(12) 0.0476(16) -0.0229(12) 0.0150(12) -0.0130(10)

loop_
_atom_type_symbol
_atom_type_description
_atom_type_scat_dispersion_real
_atom_type_scat_dispersion_imag
_atom_type_scat_source
C C 0.0033 0.0016 'International Tables Vol C Tables 4.2.6.8 and 6.1.1.4'
H H 0.0000 0.0000 'International Tables Vol C Tables 4.2.6.8 and 6.1.1.4'
B B 0.0013 0.0007 'International Tables Vol C Tables 4.2.6.8 and 6.1.1.4'
N N 0.0061 0.0033 'International Tables Vol C Tables 4.2.6.8 and 6.1.1.4'
O O 0.0106 0.0060 'International Tables Vol C Tables 4.2.6.8 and 6.1.1.4'
F F 0.0171 0.0103 'International Tables Vol C Tables 4.2.6.8 and 6.1.1.4'
P P 0.1023 0.0942 'International Tables Vol C Tables 4.2.6.8 and 6.1.1.4'
Mn Mn 0.3368 0.7283 'International Tables Vol C Tables 4.2.6.8 and 6.1.1.4'

loop_
_geom_angle_atom_site_label_1
_geom_angle_atom_site_label_2
_geom_angle_atom_site_label_3
_geom_angle
C53 Mn1 P1 93.35(7)
C53 Mn1 P2 91.62(7)
P1 Mn1 P2 88.46(2)
C53 Mn1 P3 93.22(7)
P1 Mn1 P3 168.31(2)
P2 Mn1 P3 101.01(2)
C53 Mn1 P4 90.32(7)
P1 Mn1 P4 99.34(2)
P2 Mn1 P4 171.84(2)
P3 Mn1 P4 70.96(2)
C106 Mn2 P6 92.88(7)
C106 Mn2 P5 91.46(7)
P6 Mn2 P5 88.69(2)
C106 Mn2 P8 93.63(7)
P6 Mn2 P8 167.51(3)
P5 Mn2 P8 101.77(2)
C106 Mn2 P7 90.14(7)
P6 Mn2 P7 98.50(2)
P5 Mn2 P7 172.54(2)
P8 Mn2 P7 70.85(2)
C123 B1 C115 112.77(17)
C123 B1 C131 102.49(16)
C115 B1 C131 114.19(17)
C123 B1 C107 112.22(17)
C115 B1 C107 103.44(16)
C131 B1 C107 112.07(17)
C155 B2 C163 112.76(16)
C155 B2 C139 111.45(17)
C163 B2 C139 102.97(16)
C155 B2 C147 102.65(16)
C163 B2 C147 115.14(18)
C139 B2 C147 112.19(15)
C13 N1 C14 108.88(18)
C13 N1 C15 113.52(18)
C14 N1 C15 108.09(18)
C68 N2 C66 114.5(2)
C68 N2 C67 108.7(2)
C66 N2 C67 108.5(2)
C12 P1 C6 104.43(10)
C12 P1 C13 104.92(10)
C6 P1 C13 99.75(10)
C12 P1 Mn1 110.48(7)
C6 P1 Mn1 120.16(7)
C13 P1 Mn1 115.42(8)
C27 P2 C21 103.37(10)
C27 P2 C15 105.38(10)
C21 P2 C15 96.71(9)
C27 P2 Mn1 112.69(7)
C21 P2 Mn1 121.17(7)
C15 P2 Mn1 115.28(8)
C39 P3 C33 103.19(9)
C39 P3 C40 102.09(10)
C33 P3 C40 108.09(9)
C39 P3 Mn1 116.67(7)
C33 P3 Mn1 129.56(7)
C40 P3 Mn1 93.06(7)
C39 P3 P4 99.76(7)
C33 P3 P4 147.18(7)
C40 P3 P4 43.46(7)
Mn1 P3 P4 54.872(18)
C46 P4 C52 103.12(9)
C46 P4 C40 105.76(9)
C52 P4 C40 106.43(9)
C46 P4 Mn1 127.39(7)
C52 P4 Mn1 118.62(7)
C40 P4 Mn1 92.32(7)
C46 P4 P3 143.40(7)
C52 P4 P3 104.86(7)
C40 P4 P3 43.37(7)
Mn1 P4 P3 54.165(18)
C65 P5 C59 103.94(11)
C65 P5 C66 104.48(12)
C59 P5 C66 96.22(11)
C65 P5 Mn2 114.49(8)
C59 P5 Mn2 120.65(8)
C66 P5 Mn2 114.47(9)
C80 P6 C74 105.75(10)
C80 P6 C68 105.30(11)
C74 P6 C68 98.63(11)
C80 P6 Mn2 109.93(7)
C74 P6 Mn2 119.75(8)
C68 P6 Mn2 115.96(8)
C92 P7 C86 102.64(10)
C92 P7 C93 106.07(10)
C86 P7 C93 105.36(10)
C92 P7 Mn2 119.47(7)
C86 P7 Mn2 127.37(7)
C93 P7 Mn2 92.51(7)
C92 P7 P8 105.57(6)
C86 P7 P8 142.81(8)
C93 P7 P8 43.40(6)
Mn2 P7 P8 54.120(18)
C105 P8 C99 104.36(9)
C105 P8 C93 102.37(10)
C99 P8 C93 107.47(10)
C105 P8 Mn2 114.91(7)
C99 P8 Mn2 130.00(7)
C93 P8 Mn2 93.48(7)
C105 P8 P7 99.12(7)
C99 P8 P7 146.68(8)
C93 P8 P7 43.54(7)
Mn2 P8 P7 55.027(18)
C6 C1 C2 120.2(2)
C6 C1 H1A 119.9
C2 C1 H1A 119.9
C3 C2 C1 119.9(2)
C3 C2 H2A 120.0
C1 C2 H2A 120.0
C4 C3 C2 120.1(2)
C4 C3 H3A 120.0
C2 C3 H3A 120.0
C3 C4 C5 120.6(2)
C3 C4 H4A 119.7
C5 C4 H4A 119.7
C4 C5 C6 120.3(2)
C4 C5 H5A 119.9
C6 C5 H5A 119.9
C1 C6 C5 118.9(2)
C1 C6 P1 122.06(16)
C5 C6 P1 119.02(17)
C12 C7 C8 120.9(2)
C12 C7 H7A 119.5
C8 C7 H7A 119.5
C9 C8 C7 119.4(2)
C9 C8 H8A 120.3
C7 C8 H8A 120.3
C8 C9 C10 120.4(2)
C8 C9 H9A 119.8
C10 C9 H9A 119.8
C11 C10 C9 119.9(2)
C11 C10 H10A 120.0
C9 C10 H10A 120.0
C10 C11 C12 120.9(2)
C10 C11 H11A 119.6
C12 C11 H11A 119.6
C7 C12 C11 118.36(19)
C7 C12 P1 117.38(16)
C11 C12 P1 124.24(16)
N1 C13 P1 113.93(14)
N1 C13 H13A 108.8
P1 C13 H13A 108.8
N1 C13 H13B 108.8
P1 C13 H13B 108.8
H13A C13 H13B 107.7
N1 C14 H14A 109.5
N1 C14 H14B 109.5
H14A C14 H14B 109.5
N1 C14 H14C 109.5
H14A C14 H14C 109.5
H14B C14 H14C 109.5
N1 C15 P2 117.29(14)
N1 C15 H15A 108.0
P2 C15 H15A 108.0
N1 C15 H15F 108.0
P2 C15 H15F 108.0
H15A C15 H15F 107.2
C17 C16 C21 120.2(2)
C17 C16 H16A 119.9
C21 C16 H16A 119.9
C18 C17 C16 120.1(2)
C18 C17 H17A 120.0
C16 C17 H17A 120.0
C17 C18 C19 120.0(2)
C17 C18 H18A 120.0
C19 C18 H18A 120.0
C20 C19 C18 120.2(2)
C20 C19 H19A 119.9
C18 C19 H19A 119.9
C19 C20 C21 120.6(2)
C19 C20 H20A 119.7
C21 C20 H20A 119.7
C20 C21 C16 118.8(2)
C20 C21 P2 122.76(16)
C16 C21 P2 118.25(16)
C27 C22 C23 120.5(2)
C27 C22 H22A 119.8
C23 C22 H22A 119.8
C24 C23 C22 120.1(2)
C24 C23 H23A 120.0
C22 C23 H23A 120.0
C23 C24 C25 120.1(2)
C23 C24 H24A 119.9
C25 C24 H24A 119.9
C24 C25 C26 120.2(2)
C24 C25 H25A 119.9
C26 C25 H25A 119.9
C27 C26 C25 119.9(2)
C27 C26 H26A 120.1
C25 C26 H26A 120.1
C22 C27 C26 119.25(18)
C22 C27 P2 117.88(16)
C26 C27 P2 122.76(16)
C29 C28 C33 119.7(2)
C29 C28 H28A 120.2
C33 C28 H28A 120.2
C28 C29 C30 120.5(2)
C28 C29 H29A 119.8
C30 C29 H29A 119.8
C31 C30 C29 119.9(2)
C31 C30 H30A 120.0
C29 C30 H30A 120.0
C32 C31 C30 120.2(2)
C32 C31 H31A 119.9
C30 C31 H31A 119.9
C31 C32 C33 120.7(2)
C31 C32 H32A 119.6
C33 C32 H32A 119.6
C32 C33 C28 119.0(2)
C32 C33 P3 120.08(15)
C28 C33 P3 120.87(16)
C35 C34 C39 121.4(3)
C35 C34 H34A 119.3
C39 C34 H34A 119.3
C36 C35 C34 119.3(3)
C36 C35 H35A 120.3
C34 C35 H35A 120.3
C35 C36 C37 120.4(2)
C35 C36 H36A 119.8
C37 C36 H36A 119.8
C36 C37 C38 120.3(3)
C36 C37 H37A 119.8
C38 C37 H37A 119.8
C39 C38 C37 119.0(3)
C39 C38 H38A 120.5
C37 C38 H38A 120.5
C38 C39 C34 119.4(2)
C38 C39 P3 121.04(18)
C34 C39 P3 119.40(17)
P3 C40 P4 93.16(9)
P3 C40 H40A 113.1
P4 C40 H40A 113.1
P3 C40 H40B 113.1
P4 C40 H40B 113.1
H40A C40 H40B 110.5
C42 C41 C46 120.4(2)
C42 C41 H41A 119.8
C46 C41 H41A 119.8
C41 C42 C43 120.2(2)
C41 C42 H42A 119.9
C43 C42 H42A 119.9
C44 C43 C42 119.8(2)
C44 C43 H43A 120.1
C42 C43 H43A 120.1
C43 C44 C45 120.4(2)
C43 C44 H44A 119.8
C45 C44 H44A 119.8
C44 C45 C46 120.4(2)
C44 C45 H45A 119.8
C46 C45 H45A 119.8
C41 C46 C45 118.77(19)
C41 C46 P4 121.45(15)
C45 C46 P4 119.78(17)
C52 C47 C48 120.4(2)
C52 C47 H47A 119.8
C48 C47 H47A 119.8
C49 C48 C47 120.5(2)
C49 C48 H48A 119.7
C47 C48 H48A 119.7
C48 C49 C50 119.9(2)
C48 C49 H49A 120.0
C50 C49 H49A 120.0
C49 C50 C51 119.7(2)
C49 C50 H50A 120.2
C51 C50 H50A 120.2
C50 C51 C52 120.6(2)
C50 C51 H51A 119.7
C52 C51 H51A 119.7
C47 C52 C51 118.77(19)
C47 C52 P4 122.98(16)
C51 C52 P4 118.23(15)
O1 C53 Mn1 179.3(2)
C55 C54 C59 120.2(2)
C55 C54 H54A 119.9
C59 C54 H54A 119.9
C56 C55 C54 120.4(2)
C56 C55 H55A 119.8
C54 C55 H55A 119.8
C57 C56 C55 120.1(2)
C57 C56 H56A 119.9
C55 C56 H56A 119.9
C56 C57 C58 119.8(2)
C56 C57 H57A 120.1
C58 C57 H57A 120.1
C59 C58 C57 120.5(2)
C59 C58 H58A 119.7
C57 C58 H58A 119.7
C58 C59 C54 119.0(2)
C58 C59 P5 118.58(17)
C54 C59 P5 122.29(18)
C61 C60 C65 120.3(3)
C61 C60 H60A 119.8
C65 C60 H60A 119.8
C62 C61 C60 119.6(3)
C62 C61 H61A 120.2
C60 C61 H61A 120.2
C61 C62 C63 121.8(3)
C61 C62 H62A 119.1
C63 C62 H62A 119.1
C62 C63 C64 119.1(3)
C62 C63 H63A 120.5
C64 C63 H63A 120.5
C65 C64 C63 119.7(3)
C65 C64 H64A 120.1
C63 C64 H64A 120.1
C64 C65 C60 119.5(3)
C64 C65 P5 118.3(2)
C60 C65 P5 122.1(2)
N2 C66 P5 117.18(16)
N2 C66 H66A 108.0
P5 C66 H66A 108.0
N2 C66 H66B 108.0
P5 C66 H66B 108.0
H66A C66 H66B 107.2
N2 C67 H67A 109.5
N2 C67 H67B 109.5
H67A C67 H67B 109.5
N2 C67 H67C 109.5
H67A C67 H67C 109.5
H67B C67 H67C 109.5
N2 C68 P6 113.80(17)
N2 C68 H68A 108.8
P6 C68 H68A 108.8
N2 C68 H68B 108.8
P6 C68 H68B 108.8
H68A C68 H68B 107.7
C70 C69 C74 120.7(3)
C70 C69 H69A 119.7
C74 C69 H69A 119.7
C71 C70 C69 120.2(3)
C71 C70 H70A 119.9
C69 C70 H70A 119.9
C70 C71 C72 119.9(3)
C70 C71 H71A 120.0
C72 C71 H71A 120.0
C71 C72 C73 120.6(3)
C71 C72 H72A 119.7
C73 C72 H72A 119.7
C74 C73 C72 119.8(2)
C74 C73 H73A 120.1
C72 C73 H73A 120.1
C73 C74 C69 118.7(2)
C73 C74 P6 121.77(18)
C69 C74 P6 119.47(19)
C76 C75 C80 120.5(3)
C76 C75 H75A 119.7
C80 C75 H75A 119.7
C75 C76 C77 120.6(3)
C75 C76 H76A 119.7
C77 C76 H76A 119.7
C76 C77 C78 120.2(3)
C76 C77 H77A 119.9
C78 C77 H77A 119.9
C79 C78 C77 119.0(3)
C79 C78 H78A 120.5
C77 C78 H78A 120.5
C78 C79 C80 121.6(2)
C78 C79 H79A 119.2
C80 C79 H79A 119.2
C79 C80 C75 118.1(2)
C79 C80 P6 117.37(17)
C75 C80 P6 124.52(18)
C82 C81 C86 120.2(2)
C82 C81 H81A 119.9
C86 C81 H81A 119.9
C83 C82 C81 120.0(2)
C83 C82 H82A 120.0
C81 C82 H82A 120.0
C84 C83 C82 120.2(2)
C84 C83 H83A 119.9
C82 C83 H83A 119.9
C83 C84 C85 120.1(2)
C83 C84 H84A 120.0
C85 C84 H84A 120.0
C86 C85 C84 120.3(2)
C86 C85 H85A 119.8
C84 C85 H85A 119.8
C85 C86 C81 119.1(2)
C85 C86 P7 121.51(17)
C81 C86 P7 119.39(17)
C92 C87 C88 120.5(2)
C92 C87 H87A 119.8
C88 C87 H87A 119.8
C89 C88 C87 120.6(2)
C89 C88 H88A 119.7
C87 C88 H88A 119.7
C90 C89 C88 119.6(2)
C90 C89 H89A 120.2
C88 C89 H89A 120.2
C89 C90 C91 120.2(2)
C89 C90 H90A 119.9
C91 C90 H90A 119.9
C92 C91 C90 120.7(2)
C92 C91 H91A 119.6
C90 C91 H91A 119.6
C87 C92 C91 118.3(2)
C87 C92 P7 122.76(18)
C91 C92 P7 118.86(17)
P8 C93 P7 93.06(10)
P8 C93 H93A 113.1
P7 C93 H93A 113.1
P8 C93 H93B 113.1
P7 C93 H93B 113.1
H93A C93 H93B 110.5
C99 C94 C95 120.1(2)
C99 C94 H94A 119.9
C95 C94 H94A 119.9
C96 C95 C94 120.3(2)
C96 C95 H95A 119.8
C94 C95 H95A 119.8
C95 C96 C97 120.1(2)
C95 C96 H96A 120.0
C97 C96 H96A 120.0
C96 C97 C98 119.7(3)
C96 C97 H97A 120.1
C98 C97 H97A 120.1
C97 C98 C99 120.8(2)
C97 C98 H98A 119.6
C99 C98 H98A 119.6
C98 C99 C94 118.9(2)
C98 C99 P8 121.15(17)
C94 C99 P8 119.85(18)
C101 C100 C105 121.0(3)
C101 C100 H10B 119.5
C105 C100 H10B 119.5
C102 C101 C100 119.9(3)
C102 C101 H10C 120.1
C100 C101 H10C 120.1
C103 C102 C101 120.6(3)
C103 C102 H10D 119.7
C101 C102 H10D 119.7
C102 C103 C104 120.4(3)
C102 C103 H10E 119.8
C104 C103 H10E 119.8
C105 C104 C103 119.8(3)
C105 C104 H10F 120.1
C103 C104 H10F 120.1
C104 C105 C100 118.3(2)
C104 C105 P8 120.57(18)
C100 C105 P8 120.98(18)
O2 C106 Mn2 179.0(2)
C108 C107 C112 115.83(19)
C108 C107 B1 121.37(18)
C112 C107 B1 122.34(19)
C107 C108 C109 122.4(2)
C107 C108 H10G 118.8
C109 C108 H10G 118.8
C110 C109 C108 120.4(2)
C110 C109 C113 120.7(2)
C108 C109 C113 118.9(2)
C109 C110 C111 118.3(2)
C109 C110 H11B 120.9
C111 C110 H11B 120.9
C112 C111 C110 120.8(2)
C112 C111 C114 120.7(2)
C110 C111 C114 118.6(2)
C111 C112 C107 122.3(2)
C111 C112 H11C 118.8
C107 C112 H11C 118.8
F1 C113 F2 106.61(18)
F1 C113 F3 106.53(18)
F2 C113 F3 105.56(19)
F1 C113 C109 113.1(2)
F2 C113 C109 112.61(18)
F3 C113 C109 111.94(18)
F6 C114 F4 106.57(19)
F6 C114 F5 105.90(19)
F4 C114 F5 105.37(19)
F6 C114 C111 113.5(2)
F4 C114 C111 112.60(19)
F5 C114 C111 112.29(18)
C116 C115 C120 115.77(18)
C116 C115 B1 122.69(19)
C120 C115 B1 120.97(18)
C117 C116 C115 121.8(2)
C117 C116 H11D 119.1
C115 C116 H11D 119.1
C118 C117 C116 121.2(2)
C118 C117 C121 119.7(2)
C116 C117 C121 119.1(2)
C119 C118 C117 118.0(2)
C119 C118 H11E 121.0
C117 C118 H11E 121.0
C118 C119 C120 120.7(2)
C118 C119 C122 120.3(2)
C120 C119 C122 118.9(2)
C119 C120 C115 122.5(2)
C119 C120 H12A 118.7
C115 C120 H12A 118.7
F8' C121 F7' 117.5(7)
F8' C121 F9 53.3(5)
F7' C121 F9 127.3(5)
F8' C121 F7 129.7(5)
F7' C121 F7 26.2(7)
F9 C121 F7 112.2(4)
F8' C121 F8 52.6(6)
F7' C121 F8 74.6(7)
F9 C121 F8 102.9(5)
F7 C121 F8 98.7(4)
F8' C121 F9' 102.7(6)
F7' C121 F9' 98.4(6)
F9 C121 F9' 50.5(3)
F7 C121 F9' 73.2(5)
F8 C121 F9' 140.9(3)
F8' C121 C117 115.2(4)
F7' C121 C117 113.2(5)
F9 C121 C117 116.3(3)
F7 C121 C117 113.7(4)
F8 C121 C117 111.0(3)
F9' C121 C117 107.2(3)
F11 C122 F10 106.2(2)
F11 C122 F12 104.1(3)
F10 C122 F12 104.7(2)
F11 C122 C119 113.1(2)
F10 C122 C119 113.7(2)
F12 C122 C119 114.0(2)
C124 C123 C128 115.85(19)
C124 C123 B1 122.94(18)
C128 C123 B1 120.81(18)
C123 C124 C125 122.25(19)
C123 C124 H12B 118.9
C125 C124 H12B 118.9
C126 C125 C124 120.7(2)
C126 C125 C129 120.3(2)
C124 C125 C129 118.97(19)
C125 C126 C127 118.2(2)
C125 C126 H12C 120.9
C127 C126 H12C 120.9
C128 C127 C126 120.9(2)
C128 C127 C130 119.3(2)
C126 C127 C130 119.8(2)
C127 C128 C123 122.1(2)
C127 C128 H12D 118.9
C123 C128 H12D 118.9
F13 C129 F15 105.70(17)
F13 C129 F14 105.65(18)
F15 C129 F14 106.08(19)
F13 C129 C125 112.78(18)
F15 C129 C125 113.40(19)
F14 C129 C125 112.60(18)
F16 C130 F17 108.7(2)
F16 C130 F18 105.1(2)
F17 C130 F18 104.0(2)
F16 C130 C127 114.0(2)
F17 C130 C127 111.6(2)
F18 C130 C127 112.8(2)
C132 C131 C136 116.00(18)
C132 C131 B1 122.02(18)
C136 C131 B1 121.39(18)
C133 C132 C131 121.86(19)
C133 C132 H13C 119.1
C131 C132 H13C 119.1
C134 C133 C132 120.95(19)
C134 C133 C137 118.23(19)
C132 C133 C137 120.78(19)
C133 C134 C135 118.38(19)
C133 C134 H13D 120.8
C135 C134 H13D 120.8
C134 C135 C136 120.64(19)
C134 C135 C138 118.87(18)
C136 C135 C138 120.44(19)
C135 C136 C131 122.17(19)
C135 C136 H13E 118.9
C131 C136 H13E 118.9
F19 C137 F21 106.61(19)
F19 C137 F20 106.58(18)
F21 C137 F20 106.37(19)
F19 C137 C133 113.35(19)
F21 C137 C133 111.80(18)
F20 C137 C133 111.70(19)
F23' C138 F24' 111.9(11)
F23' C138 F22 78.6(15)
F24' C138 F22 121.0(15)
F23' C138 F24 122.4(15)
F24' C138 F24 19.1(19)
F22 C138 F24 105.3(4)
F23' C138 F23 29.0(17)
F24' C138 F23 89.7(16)
F22 C138 F23 106.1(3)
F24 C138 F23 105.5(3)
F23' C138 F22' 104.4(8)
F24' C138 F22' 103.4(10)
F22 C138 F22' 27.0(16)
F24 C138 F22' 84.9(16)
F23 C138 F22' 129.6(12)
F23' C138 C135 116.9(9)
F24' C138 C135 111.8(10)
F22 C138 C135 113.0(3)
F24 C138 C135 113.7(3)
F23 C138 C135 112.6(3)
F22' C138 C135 107.1(7)
C144 C139 C140 116.03(18)
C144 C139 B2 121.92(18)
C140 C139 B2 121.72(17)
C141 C140 C139 122.47(19)
C141 C140 H14D 118.8
C139 C140 H14D 118.8
C140 C141 C142 120.5(2)
C140 C141 C145 121.1(2)
C142 C141 C145 118.3(2)
C143 C142 C141 118.14(19)
C143 C142 H14E 120.9
C141 C142 H14E 120.9
C142 C143 C144 121.01(19)
C142 C143 C146 120.49(19)
C144 C143 C146 118.5(2)
C143 C144 C139 121.81(19)
C143 C144 H14F 119.1
C139 C144 H14F 119.1
F26 C145 F25 106.8(2)
F26 C145 F27 105.1(2)
F25 C145 F27 105.23(19)
F26 C145 C141 113.09(19)
F25 C145 C141 113.19(19)
F27 C145 C141 112.7(2)
F29 C146 F30 105.9(2)
F29 C146 F28 106.38(17)
F30 C146 F28 106.05(18)
F29 C146 C143 112.79(19)
F30 C146 C143 112.54(18)
F28 C146 C143 112.6(2)
C152 C147 C148 115.83(18)
C152 C147 B2 122.02(17)
C148 C147 B2 121.63(17)
C149 C148 C147 122.35(19)
C149 C148 H14G 118.8
C147 C148 H14G 118.8
C148 C149 C150 120.55(19)
C148 C149 C153 119.68(19)
C150 C149 C153 119.76(19)
C151 C150 C149 118.35(19)
C151 C150 H15B 120.8
C149 C150 H15B 120.8
C150 C151 C152 120.84(19)
C150 C151 C154 118.96(19)
C152 C151 C154 120.19(19)
C151 C152 C147 122.08(18)
C151 C152 H15C 119.0
C147 C152 H15C 119.0
F32' C153 F31 70.0(7)
F32' C153 F33' 108.7(8)
F31 C153 F33' 127.9(7)
F32' C153 F33 123.0(6)
F31 C153 F33 108.8(4)
F33' C153 F33 26.3(7)
F32' C153 F31' 104.8(6)
F31 C153 F31' 37.4(7)
F33' C153 F31' 103.9(7)
F33 C153 F31' 78.6(8)
F32' C153 F32 34.9(7)
F31 C153 F32 103.6(4)
F33' C153 F32 81.0(7)
F33 C153 F32 103.7(4)
F31' C153 F32 133.4(6)
F32' C153 C149 116.0(4)
F31 C153 C149 114.3(3)
F33' C153 C149 112.2(7)
F33 C153 C149 115.3(4)
F31' C153 C149 110.4(5)
F32 C153 C149 110.1(3)
F34 C154 F36 104.2(2)
F34 C154 F35 107.8(2)
F36 C154 F35 104.40(19)
F34 C154 C151 113.14(19)
F36 C154 C151 113.93(19)
F35 C154 C151 112.64(18)
C156 C155 C160 115.90(19)
C156 C155 B2 123.74(18)
C160 C155 B2 120.08(17)
C157 C156 C155 122.0(2)
C157 C156 H15D 119.0
C155 C156 H15D 119.0
C158 C157 C156 120.95(19)
C158 C157 C161 120.1(2)
C156 C157 C161 118.9(2)
C157 C158 C159 118.3(2)
C157 C158 H15E 120.8
C159 C158 H15E 120.8
C160 C159 C158 120.3(2)
C160 C159 C162 120.0(2)
C158 C159 C162 119.6(2)
C159 C160 C155 122.49(19)
C159 C160 H16B 118.8
C155 C160 H16B 118.8
F37 C161 F39 105.9(2)
F37 C161 F38 105.87(18)
F39 C161 F38 105.76(19)
F37 C161 C157 112.94(19)
F39 C161 C157 112.43(18)
F38 C161 C157 113.3(2)
F40 C162 F41 107.4(2)
F40 C162 F42 104.3(3)
F41 C162 F42 104.3(2)
F40 C162 C159 114.1(2)
F41 C162 C159 112.2(2)
F42 C162 C159 113.7(2)
C168 C163 C164 115.68(19)
C168 C163 B2 123.93(17)
C164 C163 B2 119.88(19)
C165 C164 C163 122.5(2)
C165 C164 H16C 118.7
C163 C164 H16C 118.7
C166 C165 C164 120.8(2)
C166 C165 C169 120.7(2)
C164 C165 C169 118.5(2)
C165 C166 C167 118.0(2)
C165 C166 H16D 121.0
C167 C166 H16D 121.0
C166 C167 C168 120.9(2)
C166 C167 C170 119.2(2)
C168 C167 C170 119.77(19)
C167 C168 C163 122.09(19)
C167 C168 H16E 119.0
C163 C168 H16E 119.0
F44 C169 F45 107.3(2)
F44 C169 F43 103.1(2)
F45 C169 F43 104.5(2)
F44 C169 C165 113.6(2)
F45 C169 C165 114.0(2)
F43 C169 C165 113.45(19)
F47 C170 F46 108.1(2)
F47 C170 F48 103.2(2)
F46 C170 F48 104.2(2)
F47 C170 C167 112.9(2)
F46 C170 C167 113.95(19)
F48 C170 C167 113.6(2)

loop_
_geom_bond_atom_site_label_1
_geom_bond_atom_site_label_2
_geom_bond_distance
Mn1 C53 1.7459(19)
Mn1 P1 2.2456(6)
Mn1 P2 2.2618(6)
Mn1 P3 2.2961(6)
Mn1 P4 2.3164(6)
Mn2 C106 1.744(2)
Mn2 P6 2.2479(6)
Mn2 P5 2.2665(7)
Mn2 P8 2.2944(6)
Mn2 P7 2.3204(6)
B1 C123 1.636(3)
B1 C115 1.637(3)
B1 C131 1.640(3)
B1 C107 1.641(3)
B2 C155 1.634(3)
B2 C163 1.638(3)
B2 C139 1.641(3)
B2 C147 1.642(3)
F1 C113 1.341(3)
F2 C113 1.342(3)
F3 C113 1.349(3)
F4 C114 1.339(3)
F5 C114 1.346(2)
F6 C114 1.337(3)
F7 C121 1.280(6)
F8 C121 1.444(6)
F9 C121 1.274(4)
F7' C121 1.246(9)
F8' C121 1.184(6)
F9' C121 1.451(6)
F10 C122 1.307(3)
F11 C122 1.292(3)
F12 C122 1.318(3)
F13 C129 1.344(2)
F14 C129 1.346(3)
F15 C129 1.345(3)
F16 C130 1.307(3)
F17 C130 1.336(3)
F18 C130 1.343(3)
F19 C137 1.331(3)
F20 C137 1.343(3)
F21 C137 1.340(3)
F22 C138 1.318(5)
F23 C138 1.346(4)
F24 C138 1.331(5)
F23' C138 1.253(13)
F22' C138 1.375(13)
F24' C138 1.302(14)
F25 C145 1.338(3)
F26 C145 1.324(3)
F27 C145 1.344(3)
F28 C146 1.348(3)
F29 C146 1.333(3)
F30 C146 1.345(3)
F31 C153 1.286(5)
F32 C153 1.349(6)
F33 C153 1.293(6)
F31' C153 1.348(8)
F32' C153 1.279(9)
F33' C153 1.292(10)
F34 C154 1.321(3)
F35 C154 1.331(3)
F36 C154 1.328(3)
F37 C161 1.338(3)
F38 C161 1.344(3)
F39 C161 1.343(3)
F40 C162 1.302(3)
F41 C162 1.303(3)
F42 C162 1.326(3)
F43 C169 1.322(3)
F44 C169 1.297(3)
F45 C169 1.303(3)
F46 C170 1.311(3)
F47 C170 1.310(3)
F48 C170 1.334(3)
N1 C13 1.456(3)
N1 C14 1.468(3)
N1 C15 1.471(3)
N2 C68 1.438(3)
N2 C66 1.470(3)
N2 C67 1.486(3)
O1 C53 1.166(2)
O2 C106 1.170(3)
P1 C12 1.815(2)
P1 C6 1.824(2)
P1 C13 1.843(2)
P2 C27 1.8229(19)
P2 C21 1.827(2)
P2 C15 1.845(2)
P3 C39 1.8240(19)
P3 C33 1.826(2)
P3 C40 1.841(2)
P3 P4 2.6773(8)
P4 C46 1.822(2)
P4 C52 1.8227(19)
P4 C40 1.844(2)
P5 C65 1.814(3)
P5 C59 1.840(2)
P5 C66 1.846(2)
P6 C80 1.810(2)
P6 C74 1.818(2)
P6 C68 1.841(2)
P7 C92 1.819(2)
P7 C86 1.831(2)
P7 C93 1.845(2)
P7 P8 2.6751(7)
P8 C105 1.820(2)
P8 C99 1.822(2)
P8 C93 1.841(2)
C1 C6 1.389(3)
C1 C2 1.391(3)
C1 H1A 0.9500
C2 C3 1.383(3)
C2 H2A 0.9500
C3 C4 1.372(4)
C3 H3A 0.9500
C4 C5 1.377(3)
C4 H4A 0.9500
C5 C6 1.401(3)
C5 H5A 0.9500
C7 C12 1.387(3)
C7 C8 1.388(3)
C7 H7A 0.9500
C8 C9 1.377(4)
C8 H8A 0.9500
C9 C10 1.380(4)
C9 H9A 0.9500
C10 C11 1.373(3)
C10 H10A 0.9500
C11 C12 1.394(3)
C11 H11A 0.9500
C13 H13A 0.9900
C13 H13B 0.9900
C14 H14A 0.9800
C14 H14B 0.9800
C14 H14C 0.9800
C15 H15A 0.9900
C15 H15F 0.9900
C16 C17 1.389(3)
C16 C21 1.400(3)
C16 H16A 0.9500
C17 C18 1.382(3)
C17 H17A 0.9500
C18 C19 1.383(3)
C18 H18A 0.9500
C19 C20 1.382(3)
C19 H19A 0.9500
C20 C21 1.392(3)
C20 H20A 0.9500
C22 C27 1.392(3)
C22 C23 1.394(3)
C22 H22A 0.9500
C23 C24 1.376(4)
C23 H23A 0.9500
C24 C25 1.384(4)
C24 H24A 0.9500
C25 C26 1.400(3)
C25 H25A 0.9500
C26 C27 1.392(3)
C26 H26A 0.9500
C28 C29 1.384(3)
C28 C33 1.404(3)
C28 H28A 0.9500
C29 C30 1.386(3)
C29 H29A 0.9500
C30 C31 1.381(3)
C30 H30A 0.9500
C31 C32 1.377(3)
C31 H31A 0.9500
C32 C33 1.393(3)
C32 H32A 0.9500
C34 C35 1.385(3)
C34 C39 1.391(3)
C34 H34A 0.9500
C35 C36 1.373(4)
C35 H35A 0.9500
C36 C37 1.378(5)
C36 H36A 0.9500
C37 C38 1.416(4)
C37 H37A 0.9500
C38 C39 1.380(3)
C38 H38A 0.9500
C40 H40A 0.9900
C40 H40B 0.9900
C41 C42 1.390(3)
C41 C46 1.395(3)
C41 H41A 0.9500
C42 C43 1.391(3)
C42 H42A 0.9500
C43 C44 1.382(4)
C43 H43A 0.9500
C44 C45 1.386(3)
C44 H44A 0.9500
C45 C46 1.404(3)
C45 H45A 0.9500
C47 C52 1.386(3)
C47 C48 1.386(3)
C47 H47A 0.9500
C48 C49 1.371(3)
C48 H48A 0.9500
C49 C50 1.385(3)
C49 H49A 0.9500
C50 C51 1.390(3)
C50 H50A 0.9500
C51 C52 1.392(3)
C51 H51A 0.9500
C54 C55 1.384(3)
C54 C59 1.392(3)
C54 H54A 0.9500
C55 C56 1.378(4)
C55 H55A 0.9500
C56 C57 1.377(3)
C56 H56A 0.9500
C57 C58 1.393(3)
C57 H57A 0.9500
C58 C59 1.388(3)
C58 H58A 0.9500
C60 C61 1.381(4)
C60 C65 1.402(4)
C60 H60A 0.9500
C61 C62 1.363(5)
C61 H61A 0.9500
C62 C63 1.368(5)
C62 H62A 0.9500
C63 C64 1.416(4)
C63 H63A 0.9500
C64 C65 1.373(4)
C64 H64A 0.9500
C66 H66A 0.9900
C66 H66B 0.9900
C67 H67A 0.9800
C67 H67B 0.9800
C67 H67C 0.9800
C68 H68A 0.9900
C68 H68B 0.9900
C69 C70 1.377(4)
C69 C74 1.403(3)
C69 H69A 0.9500
C70 C71 1.363(4)
C70 H70A 0.9500
C71 C72 1.384(4)
C71 H71A 0.9500
C72 C73 1.386(3)
C72 H72A 0.9500
C73 C74 1.384(3)
C73 H73A 0.9500
C75 C76 1.372(4)
C75 C80 1.400(3)
C75 H75A 0.9500
C76 C77 1.377(4)
C76 H76A 0.9500
C77 C78 1.386(4)
C77 H77A 0.9500
C78 C79 1.384(4)
C78 H78A 0.9500
C79 C80 1.389(3)
C79 H79A 0.9500
C81 C82 1.390(3)
C81 C86 1.401(3)
C81 H81A 0.9500
C82 C83 1.383(4)
C82 H82A 0.9500
C83 C84 1.378(4)
C83 H83A 0.9500
C84 C85 1.396(3)
C84 H84A 0.9500
C85 C86 1.386(3)
C85 H85A 0.9500
C87 C92 1.388(3)
C87 C88 1.389(3)
C87 H87A 0.9500
C88 C89 1.375(4)
C88 H88A 0.9500
C89 C90 1.371(3)
C89 H89A 0.9500
C90 C91 1.394(3)
C90 H90A 0.9500
C91 C92 1.389(3)
C91 H91A 0.9500
C93 H93A 0.9900
C93 H93B 0.9900
C94 C99 1.390(3)
C94 C95 1.390(3)
C94 H94A 0.9500
C95 C96 1.378(4)
C95 H95A 0.9500
C96 C97 1.380(4)
C96 H96A 0.9500
C97 C98 1.389(3)
C97 H97A 0.9500
C98 C99 1.389(3)
C98 H98A 0.9500
C100 C101 1.383(3)
C100 C105 1.394(3)
C100 H10B 0.9500
C101 C102 1.363(4)
C101 H10C 0.9500
C102 C103 1.358(5)
C102 H10D 0.9500
C103 C104 1.405(4)
C103 H10E 0.9500
C104 C105 1.383(3)
C104 H10F 0.9500
C107 C108 1.394(3)
C107 C112 1.400(3)
C108 C109 1.397(3)
C108 H10G 0.9500
C109 C110 1.381(3)
C109 C113 1.491(3)
C110 C111 1.395(3)
C110 H11B 0.9500
C111 C112 1.381(3)
C111 C114 1.496(3)
C112 H11C 0.9500
C115 C116 1.401(3)
C115 C120 1.402(3)
C116 C117 1.395(3)
C116 H11D 0.9500
C117 C118 1.389(3)
C117 C121 1.499(4)
C118 C119 1.383(3)
C118 H11E 0.9500
C119 C120 1.393(3)
C119 C122 1.497(3)
C120 H12A 0.9500
C123 C124 1.393(3)
C123 C128 1.407(3)
C124 C125 1.394(3)
C124 H12B 0.9500
C125 C126 1.385(3)
C125 C129 1.492(3)
C126 C127 1.387(3)
C126 H12C 0.9500
C127 C128 1.385(3)
C127 C130 1.502(3)
C128 H12D 0.9500
C131 C132 1.402(3)
C131 C136 1.404(3)
C132 C133 1.395(3)
C132 H13C 0.9500
C133 C134 1.384(3)
C133 C137 1.503(3)
C134 C135 1.386(3)
C134 H13D 0.9500
C135 C136 1.393(3)
C135 C138 1.493(3)
C136 H13E 0.9500
C139 C144 1.395(3)
C139 C140 1.400(3)
C140 C141 1.383(3)
C140 H14D 0.9500
C141 C142 1.389(3)
C141 C145 1.494(3)
C142 C143 1.384(3)
C142 H14E 0.9500
C143 C144 1.392(3)
C143 C146 1.495(3)
C144 H14F 0.9500
C147 C152 1.400(3)
C147 C148 1.406(3)
C148 C149 1.386(3)
C148 H14G 0.9500
C149 C150 1.390(3)
C149 C153 1.495(3)
C150 C151 1.386(3)
C150 H15B 0.9500
C151 C152 1.391(3)
C151 C154 1.490(3)
C152 H15C 0.9500
C155 C156 1.400(3)
C155 C160 1.406(3)
C156 C157 1.393(3)
C156 H15D 0.9500
C157 C158 1.381(3)
C157 C161 1.491(3)
C158 C159 1.399(3)
C158 H15E 0.9500
C159 C160 1.385(3)
C159 C162 1.495(3)
C160 H16B 0.9500
C163 C168 1.398(3)
C163 C164 1.407(3)
C164 C165 1.390(3)
C164 H16C 0.9500
C165 C166 1.385(3)
C165 C169 1.494(3)
C166 C167 1.394(3)
C166 H16D 0.9500
C167 C168 1.396(3)
C167 C170 1.486(3)
C168 H16E 0.9500

loop_
_platon_squeeze_void_nr
_platon_squeeze_void_average_x
_platon_squeeze_void_average_y
_platon_squeeze_void_average_z
_platon_squeeze_void_volume
_platon_squeeze_void_count_electrons
1 0.003 0.006 0.905 36.0 0.8
2 0.000 0.500 0.500 399.7 54.2
3 -0.003 0.993 0.100 35.2 0.7
4 0.500 0.500 1.000 395.2 49.2
5 0.425 0.780 0.427 9.4 0.6
6 0.441 0.070 0.444 11.6 0.3
7 0.559 0.930 0.556 11.6 0.2
8 0.575 0.220 0.573 9.4 0.5
